data_4121504
loop_
_publ_author_name
'Bowles, Faye L.'
'Olmstead, Marilyn M.'
'Balch, Alan L.'

_publ_section_title
;
 Preparation and Crystallographic Characterization of
 C60{\h(1)-Ru(CO)2(\h(5)-C5H5)}2: A Locally Crowded Organometallic
 Fullerene Without the Usual \h(2)-Bonding.
;
_journal_issue 9
_journal_name_full 'Journal of the American Chemical Society'
_journal_page_first 3338
_journal_page_last 3341
_journal_paper_doi 10.1021/ja4120677
_journal_volume 136
_journal_year 2014
_chemical_formula_moiety 'C74 H10 O4 Ru2'
_chemical_formula_sum 'C74 H10 O4 Ru2'
_chemical_formula_weight 1164.96
_chemical_name_common 'Bis-cyclopentadienylruthenium dicarbonyl[C60]fullerene'
_chemical_name_systematic
;
 ?
;
_space_group_crystal_system monoclinic
_space_group_IT_number 14
_space_group_name_Hall '-P 2ybc'
_space_group_name_H-M_alt 'P 1 21/c 1'
_symmetry_space_group_name_Hall '-P 2ybc'
_symmetry_space_group_name_H-M 'P 1 21/c 1'
_atom_sites_solution_hydrogens geom
_audit_creation_method SHELXL-2013
_cell_angle_alpha 90
_cell_angle_beta 104.28(3)
_cell_angle_gamma 90
_cell_formula_units_Z 4
_cell_length_a 15.408(3)
_cell_length_b 13.224(3)
_cell_length_c 20.014(4)
_cell_measurement_reflns_used 9755
_cell_measurement_temperature 100(2)
_cell_measurement_theta_max 38.728
_cell_measurement_theta_min 2.245
_cell_volume 3952.0(15)
_computing_cell_refinement 'SAINT (Bruker, 2009)'
_computing_data_collection 'Apex2 (Bruker, 2009)'
_computing_data_reduction 'SAINT (Bruker, 2009)'
_computing_molecular_graphics 'SHELXTL, XP (Sheldrick, 1997)'
_computing_publication_material 'SHELXL-2013 (Sheldrick, 2013)'
_computing_structure_refinement 'SHELXL-2013 (Sheldrick, 2013)'
_computing_structure_solution 'SIR2004 (Burla et al., 2004)'
_diffrn_ambient_temperature 100(2)
_diffrn_detector_area_resol_mean 8.3
_diffrn_measured_fraction_theta_full 0.994
_diffrn_measured_fraction_theta_max 0.984
_diffrn_measurement_device_type 'Bruker Apex II'
_diffrn_measurement_method \w
_diffrn_radiation_type synchrotron
_diffrn_radiation_wavelength 0.7749
_diffrn_reflns_av_R_equivalents 0.0413
_diffrn_reflns_av_unetI/netI 0.0325
_diffrn_reflns_Laue_measured_fraction_full 0.994
_diffrn_reflns_Laue_measured_fraction_max 0.984
_diffrn_reflns_limit_h_max 24
_diffrn_reflns_limit_h_min -23
_diffrn_reflns_limit_k_max 21
_diffrn_reflns_limit_k_min -21
_diffrn_reflns_limit_l_max 31
_diffrn_reflns_limit_l_min -31
_diffrn_reflns_number 64292
_diffrn_reflns_point_group_measured_fraction_full 0.994
_diffrn_reflns_point_group_measured_fraction_max 0.984
_diffrn_reflns_theta_full 27.706
_diffrn_reflns_theta_max 38.775
_diffrn_reflns_theta_min 1.487
_diffrn_source 'Advanced Light Source, Beamline 11.3.1'
_exptl_absorpt_coefficient_mu 1.038
_exptl_absorpt_correction_T_max 0.748
_exptl_absorpt_correction_T_min 0.686
_exptl_absorpt_correction_type multi-scan
_exptl_absorpt_process_details 'SADABS (Sheldrick, 2008)'
_exptl_crystal_colour black
_exptl_crystal_density_diffrn 1.958
_exptl_crystal_description parallelepiped
_exptl_crystal_F_000 2296
_exptl_crystal_size_max 0.024
_exptl_crystal_size_mid 0.009
_exptl_crystal_size_min 0.004
_refine_diff_density_max 2.315
_refine_diff_density_min -2.119
_refine_diff_density_rms 0.156
_refine_ls_extinction_method none
_refine_ls_goodness_of_fit_ref 1.148
_refine_ls_hydrogen_treatment constr
_refine_ls_matrix_type full
_refine_ls_number_parameters 1142
_refine_ls_number_reflns 17211
_refine_ls_number_restraints 12
_refine_ls_restrained_S_all 1.147
_refine_ls_R_factor_all 0.0562
_refine_ls_R_factor_gt 0.0510
_refine_ls_shift/su_max 0.001
_refine_ls_shift/su_mean 0.000
_refine_ls_structure_factor_coef Fsqd
_refine_ls_weighting_details 'w=1/[\s^2^(Fo^2^)+(0.0681P)^2^+10.4403P] where P=(Fo^2^+2Fc^2^)/3'
_refine_ls_weighting_scheme calc
_refine_ls_wR_factor_gt 0.1545
_refine_ls_wR_factor_ref 0.1581
_reflns_Friedel_coverage 0.000
_reflns_number_gt 15519
_reflns_number_total 17211
_reflns_threshold_expression 'I > 2\s(I)'
_cod_data_source_file ja4120677_si_002.cif
_cod_data_source_block fb35
_cod_database_code 4121504
_shelx_space_group_comment
;
The symmetry employed for this shelxl refinement is uniquely defined
by the following loop, which should always be used as a source of
symmetry information in preference to the above space-group names.
They are only intended as comments.
;
_shelx_estimated_absorpt_t_min 0.976
_shelx_estimated_absorpt_t_max 0.996
_shelxl_version_number 2013-4

loop_
_space_group_symop_operation_xyz
'x, y, z'
'-x, y+1/2, -z+1/2'
'-x, -y, -z'
'x, -y-1/2, z-1/2'

loop_
_atom_site_label
_atom_site_type_symbol
_atom_site_fract_x
_atom_site_fract_y
_atom_site_fract_z
_atom_site_U_iso_or_equiv
_atom_site_adp_type
_atom_site_occupancy
_atom_site_site_symmetry_order
_atom_site_calc_flag
_atom_site_refinement_flags_posn
_atom_site_refinement_flags_adp
_atom_site_refinement_flags_occupancy
_atom_site_disorder_assembly
_atom_site_disorder_group
C1_1 C 0.1875(7) 0.5518(14) 0.1725(9) 0.0178(12) Uani 0.679(3) 1 d . . P A 1
C2_1 C 0.1734(4) 0.6354(5) 0.2175(3) 0.0239(9) Uani 0.679(3) 1 d . . P A 1
C3_1 C 0.2548(4) 0.6668(3) 0.2664(2) 0.0254(8) Uani 0.679(3) 1 d . . P A 1
C4_1 C 0.3306(11) 0.6114(10) 0.2491(8) 0.0188(12) Uani 0.679(3) 1 d . . P A 1
C5_1 C 0.2965(5) 0.5521(9) 0.1897(6) 0.0152(10) Uani 0.679(3) 1 d . . P A 1
C6_1 C 0.3426(10) 0.5482(14) 0.1376(8) 0.0139(14) Uani 0.679(3) 1 d . U P A 1
C7_1 C 0.3028(5) 0.5358(10) 0.0630(7) 0.0149(10) Uani 0.679(3) 1 d . . P A 1
C8_1 C 0.2033(7) 0.5626(6) 0.0503(4) 0.0146(9) Uani 0.679(3) 1 d . . P A 1
C9_1 C 0.1559(7) 0.5690(5) 0.0992(5) 0.0163(9) Uani 0.679(3) 1 d . . P A 1
C10_1 C 0.0841(4) 0.6462(5) 0.0827(3) 0.0225(11) Uani 0.679(3) 1 d . . P A 1
C11_1 C 0.0606(3) 0.7127(4) 0.1239(3) 0.0299(9) Uani 0.679(3) 1 d . . P A 1
C12_1 C 0.1072(3) 0.7066(4) 0.1965(3) 0.0282(8) Uani 0.679(3) 1 d . . P A 1
C13_1 C 0.1169(4) 0.8095(5) 0.2232(3) 0.0295(10) Uani 0.679(3) 1 d . . P A 1
C14_1 C 0.1951(4) 0.8375(5) 0.2721(3) 0.0289(9) Uani 0.679(3) 1 d . . P A 1
C15_1 C 0.2651(3) 0.7643(3) 0.2938(2) 0.0277(8) Uani 0.679(3) 1 d . . P A 1
C16_1 C 0.3506(4) 0.8154(4) 0.3035(2) 0.0253(8) Uani 0.679(3) 1 d . . P A 1
C17_1 C 0.4220(4) 0.7692(5) 0.2862(3) 0.0238(9) Uani 0.679(3) 1 d . . P A 1
C18_1 C 0.4121(3) 0.6652(3) 0.2577(2) 0.0230(7) Uani 0.679(3) 1 d . . P A 1
C19_1 C 0.4604(3) 0.6588(3) 0.2066(2) 0.0221(7) Uani 0.679(3) 1 d . . P A 1
C20_1 C 0.4244(4) 0.6019(5) 0.1475(2) 0.0208(9) Uani 0.679(3) 1 d . . P A 1
C21_1 C 0.4311(3) 0.6410(3) 0.0811(3) 0.0205(7) Uani 0.679(3) 1 d . . P A 1
C22_1 C 0.3515(6) 0.6085(8) 0.0317(5) 0.0179(10) Uani 0.679(3) 1 d . . P A 1
C23_1 C 0.3138(4) 0.6763(3) -0.0217(2) 0.0228(7) Uani 0.679(3) 1 d . . P A 1
C24_1 C 0.2164(3) 0.6894(3) -0.0419(2) 0.0253(8) Uani 0.679(3) 1 d . . P A 1
C25_1 C 0.1641(5) 0.6366(10) -0.0074(6) 0.0206(13) Uani 0.679(3) 1 d . . P A 1
C26_1 C 0.0881(3) 0.6874(4) 0.0102(3) 0.0265(8) Uani 0.679(3) 1 d . . P A 1
C27_1 C 0.0701(3) 0.7885(4) -0.0067(3) 0.0320(9) Uani 0.679(3) 1 d . . P A 1
C28_1 C 0.0457(4) 0.8553(6) 0.0430(4) 0.0337(12) Uani 0.679(3) 1 d . . P A 1
C29_1 C 0.0413(4) 0.8186(5) 0.1065(4) 0.0308(11) Uani 0.679(3) 1 d . . P A 1
C30_1 C 0.0747(3) 0.8766(4) 0.1694(3) 0.0300(9) Uani 0.679(3) 1 d . . P A 1
C31_1 C 0.1157(3) 0.9716(4) 0.1630(3) 0.0293(9) Uani 0.679(3) 1 d . . P A 1
C32_1 C 0.1974(9) 0.9969(9) 0.2188(6) 0.0257(12) Uani 0.679(3) 1 d . . P A 1
C33_1 C 0.2352(4) 0.9349(4) 0.2663(3) 0.0276(9) Uani 0.679(3) 1 d . . P A 1
C34_1 C 0.3309(4) 0.9215(3) 0.2863(2) 0.0266(8) Uani 0.679(3) 1 d . . P A 1
C35_1 C 0.3853(4) 0.9739(5) 0.2530(3) 0.0251(10) Uani 0.679(3) 1 d . . P A 1
C36_1 C 0.4612(3) 0.9241(4) 0.2348(3) 0.0260(8) Uani 0.679(3) 1 d . . P A 1
C37_1 C 0.4778(3) 0.8235(3) 0.2510(2) 0.0258(8) Uani 0.679(3) 1 d . . P A 1
C38_1 C 0.5020(4) 0.7560(5) 0.2013(3) 0.0238(9) Uani 0.679(3) 1 d . . P A 1
C39_1 C 0.5082(3) 0.7934(4) 0.1375(3) 0.0250(8) Uani 0.679(3) 1 d . . P A 1
C40_1 C 0.4725(3) 0.7342(3) 0.0755(2) 0.0248(7) Uani 0.679(3) 1 d . . P A 1
C41_1 C 0.4334(3) 0.8020(4) 0.0207(3) 0.0269(8) Uani 0.679(3) 1 d . . P A 1
C42_1 C 0.3544(4) 0.7727(4) -0.0270(3) 0.0253(9) Uani 0.679(3) 1 d . . P A 1
C43_1 C 0.2833(4) 0.8468(4) -0.0501(2) 0.0300(9) Uani 0.679(3) 1 d . . P A 1
C44_1 C 0.1979(4) 0.7961(5) -0.0593(2) 0.0275(9) Uani 0.679(3) 1 d . . P A 1
C45_1 C 0.1253(5) 0.8429(5) -0.0423(3) 0.0311(12) Uani 0.679(3) 1 d . . P A 1
C46_1 C 0.1369(4) 0.9466(4) -0.0146(3) 0.0317(9) Uani 0.679(3) 1 d . . P A 1
C47_1 C 0.0875(4) 0.9534(4) 0.0377(3) 0.0338(10) Uani 0.679(3) 1 d . . P A 1
C48_1 C 0.1213(6) 1.0104(7) 0.0966(3) 0.0291(12) Uani 0.679(3) 1 d . . P A 1
C49_1 C 0.2070(10) 1.0626(11) 0.1073(8) 0.041(4) Uani 0.679(3) 1 d . . P A 1
C50_1 C 0.2531(13) 1.0601(7) 0.1780(10) 0.0236(14) Uani 0.679(3) 1 d . . P A 1
C51_1 C 0.3484(8) 1.0459(9) 0.1979(8) 0.0221(11) Uani 0.679(3) 1 d . . P A 1
C52_1 C 0.3909(9) 1.0348(12) 0.1451(9) 0.0217(16) Uani 0.679(3) 1 d . . P A 1
C53_1 C 0.4703(12) 0.9629(14) 0.1704(8) 0.026(2) Uani 0.679(3) 1 d . . P A 1
C54_1 C 0.4904(3) 0.8983(4) 0.1210(3) 0.0273(8) Uani 0.679(3) 1 d . . P A 1
C55_1 C 0.4442(3) 0.9035(3) 0.0482(3) 0.0296(9) Uani 0.679(3) 1 d . . P A 1
C56_1 C 0.3746(7) 0.9740(8) 0.0257(4) 0.0316(15) Uani 0.679(3) 1 d . . P A 1
C57_1 C 0.2945(5) 0.9443(4) -0.0240(3) 0.0298(10) Uani 0.679(3) 1 d . . P A 1
C58_1 C 0.2139(10) 0.9975(9) -0.0044(6) 0.050(2) Uani 0.679(3) 1 d . . P A 1
C59_1 C 0.2506(4) 1.0525(8) 0.0558(6) 0.0226(11) Uani 0.679(3) 1 d . . P A 1
C60_1 C 0.3469(7) 1.0389(8) 0.0747(6) 0.0233(11) Uani 0.679(3) 1 d . . P A 1
C1_2 C 0.2871(14) 0.537(3) 0.0638(16) 0.0149(10) Uani 0.321(3) 1 d . . P A 2
C2_2 C 0.3376(16) 0.618(2) 0.0219(12) 0.0179(10) Uani 0.321(3) 1 d . . P A 2
C3_2 C 0.2671(9) 0.6631(7) -0.0257(4) 0.0247(16) Uani 0.321(3) 1 d . . P A 2
C4_2 C 0.1865(13) 0.638(2) -0.0118(14) 0.026(3) Uani 0.321(3) 1 d . . P A 2
C5_2 C 0.1993(18) 0.5778(16) 0.0417(12) 0.0146(9) Uani 0.321(3) 1 d . . P A 2
C6_2 C 0.1491(18) 0.5857(15) 0.0926(14) 0.0163(9) Uani 0.321(3) 1 d . . P A 2
C7_2 C 0.2018(19) 0.549(3) 0.172(2) 0.0178(12) Uani 0.321(3) 1 d . . P A 2
C8_2 C 0.2812(15) 0.560(2) 0.1844(15) 0.0152(10) Uani 0.321(3) 1 d . . P A 2
C9_2 C 0.333(2) 0.548(3) 0.1423(18) 0.019(5) Uani 0.321(3) 1 d . U P A 2
C10_2 C 0.4231(11) 0.6031(13) 0.1663(6) 0.0208(9) Uani 0.321(3) 1 d . . P A 2
C11_2 C 0.4620(5) 0.6539(6) 0.1241(5) 0.0230(15) Uani 0.321(3) 1 d . . P A 2
C12_2 C 0.4182(7) 0.6618(7) 0.0507(7) 0.0262(17) Uani 0.321(3) 1 d . . P A 2
C13_2 C 0.4339(8) 0.7643(8) 0.0278(6) 0.0269(8) Uani 0.321(3) 1 d . . P A 2
C14_2 C 0.3642(10) 0.8087(10) -0.0231(6) 0.029(2) Uani 0.321(3) 1 d . . P A 2
C15_2 C 0.2816(8) 0.7602(7) -0.0488(4) 0.029(2) Uani 0.321(3) 1 d . . P A 2
C16_2 C 0.2110(10) 0.8338(10) -0.0578(5) 0.030(2) Uani 0.321(3) 1 d . . P A 2
C17_2 C 0.1286(12) 0.8070(11) -0.0441(7) 0.037(3) Uani 0.321(3) 1 d . . P A 2
C18_2 C 0.1128(6) 0.7066(7) -0.0203(4) 0.0255(17) Uani 0.321(3) 1 d . . P A 2
C19_2 C 0.0628(6) 0.7111(8) 0.0295(6) 0.0285(18) Uani 0.321(3) 1 d . . P A 2
C20_2 C 0.0809(11) 0.6572(11) 0.0698(8) 0.0208(9) Uani 0.321(3) 1 d . . P A 2
C21_2 C 0.0826(5) 0.6861(7) 0.1554(5) 0.0223(15) Uani 0.321(3) 1 d . . P A 2
C22_2 C 0.1495(9) 0.6413(13) 0.2026(7) 0.0239(9) Uani 0.321(3) 1 d . . P A 2
C23_2 C 0.1993(6) 0.6910(7) 0.2590(4) 0.0236(15) Uani 0.321(3) 1 d . . P A 2
C24_2 C 0.2969(8) 0.6777(7) 0.2818(4) 0.0224(15) Uani 0.321(3) 1 d . . P A 2
C25_2 C 0.337(3) 0.624(3) 0.2443(19) 0.0188(12) Uani 0.321(3) 1 d . . P A 2
C26_2 C 0.4232(5) 0.6391(6) 0.2324(4) 0.0177(12) Uani 0.321(3) 1 d . . P A 2
C27_2 C 0.4612(6) 0.7321(6) 0.2546(5) 0.0245(16) Uani 0.321(3) 1 d . . P A 2
C28_2 C 0.5029(8) 0.7898(9) 0.2102(7) 0.026(2) Uani 0.321(3) 1 d . . P A 2
C29_2 C 0.5034(6) 0.7541(10) 0.1456(6) 0.0257(19) Uani 0.321(3) 1 d . . P A 2
C30_2 C 0.4836(7) 0.8183(7) 0.0848(6) 0.031(2) Uani 0.321(3) 1 d . . P A 2
C31_2 C 0.4670(8) 0.9200(7) 0.0936(7) 0.0268(17) Uani 0.321(3) 1 d . . P A 2
C32_2 C 0.3950(17) 0.971(2) 0.0413(11) 0.0316(15) Uani 0.321(3) 1 d . . P A 2
C33_2 C 0.3449(8) 0.9176(8) -0.0146(5) 0.0293(18) Uani 0.321(3) 1 d . . P A 2
C34_2 C 0.2497(11) 0.9303(9) -0.0359(6) 0.033(2) Uani 0.321(3) 1 d . . P A 2
C35_2 C 0.2157(11) 0.9946(13) -0.0039(10) 0.0221(11) Uani 0.321(3) 1 d . . P A 2
C36_2 C 0.1221(8) 0.9713(8) 0.0127(6) 0.0295(19) Uani 0.321(3) 1 d . . P A 2
C37_2 C 0.0828(7) 0.8752(8) -0.0082(5) 0.034(2) Uani 0.321(3) 1 d . . P A 2
C38_2 C 0.0451(10) 0.8180(11) 0.0368(9) 0.035(3) Uani 0.321(3) 1 d . . P A 2
C39_2 C 0.0429(7) 0.8576(10) 0.0998(8) 0.029(2) Uani 0.321(3) 1 d . . P A 2
C40_2 C 0.0622(6) 0.7889(7) 0.1615(6) 0.0280(17) Uani 0.321(3) 1 d . . P A 2
C41_2 C 0.1103(10) 0.8454(9) 0.2157(8) 0.030(3) Uani 0.321(3) 1 d . . P A 2
C42_2 C 0.1810(8) 0.7982(9) 0.2667(5) 0.0272(19) Uani 0.321(3) 1 d . . P A 2
C43_2 C 0.2625(8) 0.8471(7) 0.2940(5) 0.031(2) Uani 0.321(3) 1 d . . P A 2
C44_2 C 0.3355(7) 0.7754(9) 0.3040(4) 0.0238(17) Uani 0.321(3) 1 d . . P A 2
C45_2 C 0.4164(10) 0.8037(9) 0.2917(7) 0.031(3) Uani 0.321(3) 1 d . . P A 2
C46_2 C 0.4309(7) 0.9032(6) 0.2671(5) 0.0278(19) Uani 0.321(3) 1 d . . P A 2
C47_2 C 0.4834(7) 0.8962(8) 0.2173(6) 0.0290(19) Uani 0.321(3) 1 d . . P A 2
C48_2 C 0.461(2) 0.960(3) 0.1580(15) 0.019(4) Uani 0.321(3) 1 d . . P A 2
C49_2 C 0.408(2) 1.038(3) 0.154(2) 0.026(4) Uani 0.321(3) 1 d . . P A 2
C50_2 C 0.3629(17) 1.049(2) 0.0821(15) 0.0233(11) Uani 0.321(3) 1 d . . P A 2
C51_2 C 0.2708(12) 1.060(2) 0.0578(14) 0.0226(11) Uani 0.321(3) 1 d . . P A 2
C52_2 C 0.2057(10) 1.0613(16) 0.1061(9) 0.015(4) Uani 0.321(3) 1 d . . P A 2
C53_2 C 0.1204(16) 1.0085(17) 0.0780(8) 0.0291(12) Uani 0.321(3) 1 d . . P A 2
C54_2 C 0.0823(8) 0.9537(8) 0.1232(7) 0.035(2) Uani 0.321(3) 1 d . . P A 2
C55_2 C 0.1262(8) 0.9483(7) 0.1966(7) 0.032(2) Uani 0.321(3) 1 d . . P A 2
C56_2 C 0.205(2) 1.005(2) 0.2088(16) 0.0257(12) Uani 0.321(3) 1 d . . P A 2
C57_2 C 0.2767(9) 0.9446(7) 0.2738(5) 0.0231(16) Uani 0.321(3) 1 d . . P A 2
C58_2 C 0.3620(10) 0.9754(13) 0.2603(9) 0.0251(10) Uani 0.321(3) 1 d . . P A 2
C59_2 C 0.337(2) 1.036(2) 0.2007(19) 0.0221(11) Uani 0.321(3) 1 d . . P A 2
C60_2 C 0.246(3) 1.044(2) 0.179(2) 0.0236(14) Uani 0.321(3) 1 d . . P A 2
Ru1 Ru 0.13875(2) 0.41158(2) 0.21050(2) 0.02249(6) Uani 1 1 d . . . . .
Ru2 Ru 0.32166(2) 0.38597(2) 0.02088(2) 0.01972(5) Uani 1 1 d . . . . .
O1 O 0.11730(19) 0.3008(2) 0.07539(14) 0.0387(6) Uani 1 1 d . . . . .
O2 O -0.04773(17) 0.4955(2) 0.16764(16) 0.0427(7) Uani 1 1 d . . . . .
O3 O 0.52079(16) 0.4246(2) 0.06776(12) 0.0314(4) Uani 1 1 d . . . . .
O4 O 0.33069(16) 0.27964(18) 0.15458(12) 0.0288(4) Uani 1 1 d . . . . .
C61 C 0.0217(2) 0.4627(3) 0.1819(2) 0.0359(7) Uani 1 1 d . . . . .
C62 C 0.1250(2) 0.3471(3) 0.12498(16) 0.0290(5) Uani 1 1 d . . . . .
C63 C 0.4467(2) 0.4094(2) 0.05114(14) 0.0245(5) Uani 1 1 d . . . . .
C64 C 0.3268(2) 0.3229(2) 0.10569(15) 0.0248(5) Uani 1 1 d . . . . .
C65 C 0.3161(2) 0.3669(3) -0.09237(15) 0.0281(5) Uani 1 1 d . . . . .
H65 H 0.3641 0.3861 -0.1118 0.034 Uiso 1 1 calc R U . . .
C66 C 0.3047(2) 0.2689(2) -0.06319(16) 0.0312(6) Uani 1 1 d . . . . .
H66 H 0.3438 0.2126 -0.0594 0.037 Uiso 1 1 calc R U . . .
C67 C 0.2245(2) 0.2732(2) -0.04150(16) 0.0291(5) Uani 1 1 d . . . . .
H67 H 0.1998 0.2191 -0.0210 0.035 Uiso 1 1 calc R U . . .
C68 C 0.1865(2) 0.3712(2) -0.05501(14) 0.0255(5) Uani 1 1 d . . . . .
H68 H 0.1329 0.3946 -0.0448 0.031 Uiso 1 1 calc R U . . .
C69 C 0.2445(2) 0.4280(2) -0.08702(14) 0.0262(5) Uani 1 1 d . . . . .
H69 H 0.2355 0.4962 -0.1021 0.031 Uiso 1 1 calc R U . . .
C70 C 0.1423(3) 0.3963(3) 0.32393(18) 0.0331(6) Uani 1 1 d . . . . .
H70 H 0.1009 0.4300 0.3444 0.040 Uiso 1 1 calc R U . . .
C71 C 0.1315(3) 0.2983(3) 0.29308(19) 0.0371(7) Uani 1 1 d . . . . .
H71A H 0.0814 0.2548 0.2893 0.044 Uiso 1 1 calc R U . . .
C72 C 0.2080(3) 0.2777(3) 0.26943(18) 0.0397(8) Uani 1 1 d . . . . .
H72 H 0.2188 0.2172 0.2472 0.048 Uiso 1 1 calc R U . . .
C73 C 0.2667(2) 0.3615(3) 0.28410(17) 0.0351(7) Uani 1 1 d . . . . .
H73 H 0.3229 0.3678 0.2729 0.042 Uiso 1 1 calc R U . . .
C74 C 0.2261(2) 0.4341(3) 0.31847(16) 0.0312(6) Uani 1 1 d . . . . .
H74 H 0.2509 0.4977 0.3351 0.037 Uiso 1 1 calc R U . . .

loop_
_atom_site_aniso_label
_atom_site_aniso_U_11
_atom_site_aniso_U_22
_atom_site_aniso_U_33
_atom_site_aniso_U_23
_atom_site_aniso_U_13
_atom_site_aniso_U_12
C1_1 0.013(4) 0.0209(15) 0.0211(11) -0.0004(10) 0.007(3) 0.002(3)
C2_1 0.027(3) 0.0219(15) 0.025(3) 0.0035(18) 0.0120(19) 0.006(2)
C3_1 0.037(3) 0.0233(18) 0.0176(17) 0.0007(13) 0.0100(17) 0.0015(18)
C4_1 0.029(3) 0.014(4) 0.013(2) 0.006(2) 0.0031(16) -0.006(2)
C5_1 0.014(3) 0.014(2) 0.014(2) 0.0029(14) -0.002(2) 0.006(2)
C6_1 0.015(3) 0.013(2) 0.014(2) -0.0005(15) 0.005(2) 0.0019(19)
C7_1 0.010(3) 0.0198(11) 0.0160(10) -0.0014(8) 0.005(3) 0.002(3)
C8_1 0.0212(14) 0.009(3) 0.011(3) 0.0048(15) -0.0016(18) 0.0034(19)
C9_1 0.017(2) 0.010(3) 0.020(2) 0.0052(19) 0.0001(17) 0.005(2)
C10_1 0.0148(15) 0.024(2) 0.024(3) 0.0080(15) -0.0041(16) 0.0015(14)
C11_1 0.0193(17) 0.032(2) 0.040(3) -0.007(2) 0.0117(17) -0.0005(16)
C12_1 0.0254(18) 0.033(2) 0.031(2) -0.0004(16) 0.0145(16) 0.0028(15)
C13_1 0.030(2) 0.029(3) 0.035(2) 0.000(2) 0.0210(18) 0.003(2)
C14_1 0.039(3) 0.026(2) 0.026(2) -0.0072(19) 0.0154(18) 0.005(2)
C15_1 0.041(2) 0.0257(18) 0.0185(16) -0.0006(13) 0.0118(15) 0.0024(16)
C16_1 0.038(2) 0.024(2) 0.0116(15) -0.0038(15) 0.0016(13) 0.0001(19)
C17_1 0.030(2) 0.023(2) 0.0130(16) -0.0008(18) -0.0047(13) 0.002(2)
C18_1 0.0272(18) 0.0199(16) 0.0173(17) 0.0028(13) -0.0034(13) 0.0034(13)
C19_1 0.0209(15) 0.0194(15) 0.0223(16) 0.0022(12) -0.0017(12) 0.0037(12)
C20_1 0.0186(10) 0.0172(10) 0.024(3) -0.007(2) 0.000(2) 0.0043(8)
C21_1 0.0203(15) 0.0171(16) 0.025(2) -0.0029(14) 0.0069(14) 0.0033(12)
C22_1 0.023(4) 0.014(2) 0.016(3) 0.0019(19) 0.005(2) 0.0085(19)
C23_1 0.032(2) 0.0222(17) 0.0144(15) -0.0041(12) 0.0065(14) 0.0035(15)
C24_1 0.035(2) 0.0231(17) 0.0142(14) -0.0042(12) -0.0001(13) 0.0040(15)
C25_1 0.021(3) 0.022(2) 0.016(2) -0.0021(15) -0.001(2) -0.002(3)
C26_1 0.0209(17) 0.027(2) 0.026(2) -0.0030(16) -0.0046(15) 0.0025(15)
C27_1 0.0261(18) 0.033(2) 0.029(2) -0.0023(16) -0.0093(15) 0.0075(16)
C28_1 0.021(2) 0.036(3) 0.039(3) 0.000(3) -0.0015(17) 0.015(3)
C29_1 0.0202(19) 0.032(3) 0.041(3) -0.001(3) 0.0074(17) 0.006(2)
C30_1 0.033(2) 0.0244(18) 0.031(2) -0.0029(15) 0.0052(16) 0.0120(16)
C31_1 0.031(2) 0.025(2) 0.032(2) -0.0029(19) 0.0089(18) 0.0122(16)
C32_1 0.036(3) 0.019(2) 0.030(4) -0.005(2) 0.024(2) 0.000(2)
C33_1 0.036(3) 0.027(2) 0.0223(19) -0.0064(15) 0.0129(19) 0.006(2)
C34_1 0.041(2) 0.0229(17) 0.0154(15) -0.0060(12) 0.0059(14) -0.0003(16)
C35_1 0.032(3) 0.0201(12) 0.021(2) -0.0090(13) 0.0024(19) 0.000(2)
C36_1 0.027(2) 0.0202(18) 0.026(2) -0.0065(15) -0.0015(16) -0.0050(15)
C37_1 0.0260(17) 0.0242(17) 0.0213(16) -0.0047(13) -0.0050(13) -0.0007(13)
C38_1 0.0186(17) 0.020(2) 0.029(2) -0.004(2) -0.0023(14) 0.0017(19)
C39_1 0.0216(18) 0.021(2) 0.032(2) -0.0008(18) 0.0061(14) -0.0020(16)
C40_1 0.0228(16) 0.0235(17) 0.0315(19) -0.0030(14) 0.0131(14) 0.0019(13)
C41_1 0.0371(17) 0.020(2) 0.0303(18) 0.0011(18) 0.0203(14) 0.002(2)
C42_1 0.041(3) 0.019(2) 0.0198(18) 0.0001(18) 0.0143(16) 0.001(2)
C43_1 0.050(3) 0.0255(18) 0.0155(15) 0.0025(13) 0.0096(16) 0.0018(17)
C44_1 0.039(3) 0.027(2) 0.0122(16) 0.0005(18) -0.0014(14) 0.004(2)
C45_1 0.038(2) 0.030(3) 0.0184(19) 0.001(2) -0.0068(15) 0.012(3)
C46_1 0.039(2) 0.028(2) 0.023(2) 0.0065(17) -0.0024(17) 0.0132(18)
C47_1 0.033(2) 0.029(2) 0.034(2) 0.0021(18) -0.0004(19) 0.0178(18)
C48_1 0.0360(16) 0.0239(14) 0.026(3) -0.002(3) 0.004(3) 0.0146(12)
C49_1 0.063(7) 0.019(6) 0.041(7) 0.001(5) 0.013(5) 0.018(4)
C50_1 0.038(3) 0.006(4) 0.0288(13) -0.003(3) 0.0103(19) 0.001(3)
C51_1 0.029(4) 0.011(3) 0.0256(17) -0.0035(18) 0.007(2) -0.0054(18)
C52_1 0.020(4) 0.012(2) 0.028(5) -0.004(2) -0.002(3) -0.004(3)
C53_1 0.025(5) 0.022(3) 0.029(6) -0.008(4) 0.003(4) -0.005(3)
C54_1 0.0242(19) 0.022(2) 0.036(3) -0.0007(18) 0.0089(18) -0.0038(15)
C55_1 0.036(2) 0.0235(18) 0.034(2) 0.0006(16) 0.0190(18) -0.0041(15)
C56_1 0.047(5) 0.0195(14) 0.032(4) 0.004(3) 0.018(3) -0.002(3)
C57_1 0.048(3) 0.024(2) 0.0185(18) 0.0040(14) 0.009(2) 0.000(2)
C58_1 0.088(6) 0.030(3) 0.024(2) 0.014(2) -0.004(3) 0.022(4)
C59_1 0.025(4) 0.016(2) 0.0261(14) 0.0037(13) 0.004(3) 0.000(3)
C60_1 0.032(4) 0.012(3) 0.024(3) -0.0018(18) 0.003(3) -0.009(2)
C1_2 0.010(3) 0.0198(11) 0.0160(10) -0.0014(8) 0.005(3) 0.002(3)
C2_2 0.023(4) 0.014(2) 0.016(3) 0.0019(19) 0.005(2) 0.0085(19)
C3_2 0.039(5) 0.022(4) 0.012(3) -0.002(2) 0.002(3) 0.005(4)
C4_2 0.032(10) 0.025(5) 0.019(5) -0.006(4) 0.001(7) -0.002(8)
C5_2 0.0212(14) 0.009(3) 0.011(3) 0.0048(15) -0.0016(18) 0.0034(19)
C6_2 0.017(2) 0.010(3) 0.020(2) 0.0052(19) 0.0001(17) 0.005(2)
C7_2 0.013(4) 0.0209(15) 0.0211(11) -0.0004(10) 0.007(3) 0.002(3)
C8_2 0.014(3) 0.014(2) 0.014(2) 0.0029(14) -0.002(2) 0.006(2)
C9_2 0.019(7) 0.017(5) 0.021(6) 0.001(4) 0.004(4) 0.000(4)
C10_2 0.0186(10) 0.0172(10) 0.024(3) -0.007(2) 0.000(2) 0.0043(8)
C11_2 0.019(3) 0.019(3) 0.032(4) 0.002(3) 0.007(3) 0.006(2)
C12_2 0.034(4) 0.018(4) 0.033(5) 0.002(3) 0.019(4) 0.006(3)
C13_2 0.0371(17) 0.020(2) 0.0303(18) 0.0011(18) 0.0203(14) 0.002(2)
C14_2 0.058(7) 0.019(5) 0.019(4) 0.000(4) 0.024(4) -0.002(5)
C15_2 0.058(6) 0.024(4) 0.009(3) 0.001(2) 0.013(3) 0.008(4)
C16_2 0.054(7) 0.020(4) 0.012(3) 0.003(3) -0.003(3) 0.002(5)
C17_2 0.053(7) 0.028(6) 0.019(4) 0.000(5) -0.015(4) 0.017(6)
C18_2 0.029(4) 0.025(4) 0.015(3) -0.001(3) -0.010(3) -0.005(3)
C19_2 0.018(3) 0.030(4) 0.033(5) -0.012(4) -0.003(3) 0.003(3)
C20_2 0.0186(10) 0.0172(10) 0.024(3) -0.007(2) 0.000(2) 0.0043(8)
C21_2 0.015(3) 0.027(4) 0.024(4) 0.005(3) 0.004(3) 0.008(3)
C22_2 0.027(3) 0.0219(15) 0.025(3) 0.0035(18) 0.0120(19) 0.006(2)
C23_2 0.027(4) 0.030(4) 0.017(3) -0.001(3) 0.013(3) 0.002(3)
C24_2 0.033(5) 0.021(4) 0.012(3) 0.003(2) 0.004(3) -0.002(3)
C25_2 0.029(3) 0.014(4) 0.013(2) 0.006(2) 0.0031(16) -0.006(2)
C26_2 0.020(3) 0.016(3) 0.014(3) -0.001(3) -0.001(2) 0.002(2)
C27_2 0.020(3) 0.020(3) 0.025(4) 0.002(3) -0.010(3) -0.002(3)
C28_2 0.017(4) 0.018(5) 0.039(6) 0.001(4) -0.003(3) -0.003(4)
C29_2 0.013(3) 0.023(4) 0.042(5) 0.009(4) 0.009(3) 0.002(3)
C30_2 0.030(4) 0.021(4) 0.050(6) 0.004(4) 0.025(4) -0.003(3)
C31_2 0.029(4) 0.017(4) 0.036(6) 0.001(4) 0.012(4) -0.003(3)
C32_2 0.047(5) 0.0195(14) 0.032(4) 0.004(3) 0.018(3) -0.002(3)
C33_2 0.038(5) 0.028(4) 0.024(4) 0.010(3) 0.012(3) 0.002(4)
C34_2 0.056(7) 0.025(5) 0.020(4) 0.010(3) 0.010(5) 0.006(5)
C35_2 0.029(4) 0.011(3) 0.0256(17) -0.0035(18) 0.007(2) -0.0054(18)
C36_2 0.037(5) 0.022(4) 0.023(4) 0.007(3) -0.004(4) 0.013(4)
C37_2 0.031(4) 0.034(5) 0.026(4) 0.001(3) -0.014(3) 0.012(4)
C38_2 0.023(4) 0.028(6) 0.045(7) -0.003(6) -0.008(4) 0.012(5)
C39_2 0.012(3) 0.028(5) 0.046(6) 0.002(5) 0.005(3) 0.005(4)
C40_2 0.024(4) 0.024(4) 0.038(5) 0.001(3) 0.011(3) 0.002(3)
C41_2 0.037(5) 0.016(4) 0.048(7) -0.003(5) 0.028(5) 0.004(4)
C42_2 0.042(5) 0.021(4) 0.022(4) -0.008(4) 0.016(4) -0.001(4)
C43_2 0.056(6) 0.024(4) 0.018(3) -0.007(3) 0.019(4) -0.010(4)
C44_2 0.040(5) 0.018(4) 0.011(3) -0.003(3) 0.001(3) -0.008(4)
C45_2 0.047(6) 0.016(5) 0.020(4) -0.005(4) -0.009(4) 0.001(5)
C46_2 0.036(4) 0.016(3) 0.022(4) -0.001(3) -0.011(3) -0.007(3)
C47_2 0.019(4) 0.024(4) 0.038(5) -0.009(4) -0.005(3) -0.003(3)
C48_2 0.018(5) 0.018(6) 0.017(8) 0.003(6) -0.007(5) -0.010(4)
C49_2 0.024(11) 0.020(5) 0.028(9) -0.004(5) -0.007(7) -0.012(7)
C50_2 0.032(4) 0.012(3) 0.024(3) -0.0018(18) 0.003(3) -0.009(2)
C51_2 0.025(4) 0.016(2) 0.0261(14) 0.0037(13) 0.004(3) 0.000(3)
C52_2 0.016(5) 0.015(9) 0.014(7) 0.000(5) 0.001(4) 0.001(5)
C53_2 0.0360(16) 0.0239(14) 0.026(3) -0.002(3) 0.004(3) 0.0146(12)
C54_2 0.033(5) 0.028(4) 0.045(6) 0.002(4) 0.014(4) 0.021(4)
C55_2 0.040(5) 0.018(4) 0.044(6) 0.000(4) 0.024(5) 0.013(3)
C56_2 0.036(3) 0.019(2) 0.030(4) -0.005(2) 0.024(2) 0.000(2)
C57_2 0.034(5) 0.020(4) 0.016(3) -0.003(2) 0.007(3) 0.003(4)
C58_2 0.032(3) 0.0201(12) 0.021(2) -0.0090(13) 0.0024(19) 0.000(2)
C59_2 0.029(4) 0.011(3) 0.0256(17) -0.0035(18) 0.007(2) -0.0054(18)
C60_2 0.038(3) 0.006(4) 0.0288(13) -0.003(3) 0.0103(19) 0.001(3)
Ru1 0.02214(10) 0.02346(10) 0.02198(10) 0.00181(7) 0.00564(7) -0.00113(7)
Ru2 0.02524(10) 0.01686(9) 0.01667(9) -0.00151(6) 0.00443(6) 0.00117(6)
O1 0.0382(13) 0.0450(15) 0.0296(11) -0.0092(10) 0.0023(9) -0.0113(11)
O2 0.0254(10) 0.0528(16) 0.0500(16) 0.0245(13) 0.0097(10) 0.0111(11)
O3 0.0291(10) 0.0366(12) 0.0282(10) -0.0011(9) 0.0062(8) 0.0049(9)
O4 0.0331(11) 0.0261(10) 0.0267(10) 0.0003(8) 0.0065(8) -0.0014(8)
C61 0.0270(13) 0.0405(17) 0.0417(17) 0.0108(14) 0.0117(12) 0.0009(12)
C62 0.0252(12) 0.0327(14) 0.0271(13) 0.0002(10) 0.0028(9) -0.0073(10)
C63 0.0287(12) 0.0252(11) 0.0203(11) -0.0037(9) 0.0075(9) 0.0014(9)
C64 0.0284(12) 0.0197(10) 0.0251(11) -0.0057(9) 0.0041(9) -0.0008(9)
C65 0.0343(14) 0.0328(14) 0.0173(10) -0.0046(9) 0.0066(9) -0.0011(11)
C66 0.0399(16) 0.0255(13) 0.0260(13) -0.0085(10) 0.0040(11) 0.0039(11)
C67 0.0390(15) 0.0228(12) 0.0231(12) -0.0036(9) 0.0031(10) -0.0059(11)
C68 0.0285(12) 0.0269(12) 0.0190(10) -0.0013(9) 0.0020(9) -0.0002(10)
C69 0.0346(13) 0.0262(12) 0.0162(10) -0.0004(8) 0.0033(9) 0.0008(10)
C70 0.0380(16) 0.0375(16) 0.0277(14) 0.0029(11) 0.0156(12) 0.0016(12)
C71 0.0416(17) 0.0355(16) 0.0322(15) 0.0105(13) 0.0054(13) -0.0091(13)
C72 0.061(2) 0.0287(15) 0.0262(14) 0.0025(11) 0.0051(14) 0.0129(15)
C73 0.0285(13) 0.052(2) 0.0239(13) 0.0061(13) 0.0048(10) 0.0087(13)
C74 0.0386(15) 0.0315(14) 0.0230(12) 0.0026(10) 0.0067(11) -0.0062(12)

loop_
_atom_type_symbol
_atom_type_description
_atom_type_scat_dispersion_real
_atom_type_scat_dispersion_imag
_atom_type_scat_source
C C -0.0020 0.0020 'International Tables Vol C Tables 4.2.6.8 and 6.1.1.4'
H H 0.0000 0.0000 'International Tables Vol C Tables 4.2.6.8 and 6.1.1.4'
O O -0.0041 0.0074 'International Tables Vol C Tables 4.2.6.8 and 6.1.1.4'
Ru Ru -1.2090 0.9825 'International Tables Vol C Tables 4.2.6.8 and 6.1.1.4'

loop_
_geom_angle_atom_site_label_1
_geom_angle_atom_site_label_2
_geom_angle_atom_site_label_3
_geom_angle
C9_1 C1_1 C2_1 116.0(12)
C9_1 C1_1 C5_1 106.6(10)
C2_1 C1_1 C5_1 99.7(11)
C9_1 C1_1 Ru1 115.1(11)
C2_1 C1_1 Ru1 107.8(8)
C5_1 C1_1 Ru1 110.5(9)
C12_1 C2_1 C3_1 117.6(5)
C12_1 C2_1 C1_1 122.5(7)
C3_1 C2_1 C1_1 113.2(6)
C15_1 C3_1 C2_1 121.8(5)
C15_1 C3_1 C4_1 121.8(7)
C2_1 C3_1 C4_1 107.5(7)
C5_1 C4_1 C18_1 121.1(12)
C5_1 C4_1 C3_1 108.5(12)
C18_1 C4_1 C3_1 116.5(10)
C6_1 C5_1 C4_1 119.6(12)
C6_1 C5_1 C1_1 121.9(11)
C4_1 C5_1 C1_1 109.2(11)
C5_1 C6_1 C20_1 118.3(12)
C5_1 C6_1 C7_1 126.6(11)
C20_1 C6_1 C7_1 109.3(11)
C22_1 C7_1 C6_1 103.5(10)
C22_1 C7_1 C8_1 112.2(9)
C6_1 C7_1 C8_1 106.9(9)
C22_1 C7_1 Ru2 107.4(7)
C6_1 C7_1 Ru2 115.2(10)
C8_1 C7_1 Ru2 111.5(7)
C9_1 C8_1 C25_1 108.8(7)
C9_1 C8_1 C7_1 126.0(8)
C25_1 C8_1 C7_1 118.0(8)
C8_1 C9_1 C1_1 127.8(8)
C8_1 C9_1 C10_1 112.8(6)
C1_1 C9_1 C10_1 112.4(9)
C11_1 C10_1 C9_1 128.8(6)
C11_1 C10_1 C26_1 115.4(5)
C9_1 C10_1 C26_1 104.3(7)
C10_1 C11_1 C12_1 116.4(5)
C10_1 C11_1 C29_1 124.4(6)
C12_1 C11_1 C29_1 108.3(5)
C2_1 C12_1 C13_1 121.8(5)
C2_1 C12_1 C11_1 119.2(5)
C13_1 C12_1 C11_1 107.1(5)
C14_1 C13_1 C30_1 121.1(6)
C14_1 C13_1 C12_1 119.8(6)
C30_1 C13_1 C12_1 108.6(5)
C13_1 C14_1 C15_1 119.0(6)
C13_1 C14_1 C33_1 119.4(5)
C15_1 C14_1 C33_1 108.7(5)
C3_1 C15_1 C14_1 120.1(5)
C3_1 C15_1 C16_1 119.7(5)
C14_1 C15_1 C16_1 108.5(5)
C17_1 C16_1 C15_1 121.1(5)
C17_1 C16_1 C34_1 120.0(5)
C15_1 C16_1 C34_1 106.7(4)
C16_1 C17_1 C37_1 121.1(5)
C16_1 C17_1 C18_1 119.7(5)
C37_1 C17_1 C18_1 107.1(4)
C19_1 C18_1 C4_1 119.5(8)
C19_1 C18_1 C17_1 108.2(4)
C4_1 C18_1 C17_1 121.2(8)
C20_1 C19_1 C18_1 118.5(4)
C20_1 C19_1 C38_1 120.4(5)
C18_1 C19_1 C38_1 108.7(4)
C19_1 C20_1 C6_1 122.9(7)
C19_1 C20_1 C21_1 118.7(5)
C6_1 C20_1 C21_1 108.1(7)
C40_1 C21_1 C22_1 122.4(6)
C40_1 C21_1 C20_1 121.4(4)
C22_1 C21_1 C20_1 106.3(6)
C23_1 C22_1 C21_1 117.0(9)
C23_1 C22_1 C7_1 126.1(8)
C21_1 C22_1 C7_1 110.2(7)
C22_1 C23_1 C42_1 121.1(6)
C22_1 C23_1 C24_1 119.2(6)
C42_1 C23_1 C24_1 108.1(4)
C25_1 C24_1 C44_1 120.4(6)
C25_1 C24_1 C23_1 119.3(6)
C44_1 C24_1 C23_1 107.7(4)
C24_1 C25_1 C26_1 119.3(9)
C24_1 C25_1 C8_1 122.4(7)
C26_1 C25_1 C8_1 107.7(8)
C27_1 C26_1 C25_1 120.4(6)
C27_1 C26_1 C10_1 120.6(5)
C25_1 C26_1 C10_1 106.2(6)
C26_1 C27_1 C45_1 119.8(5)
C26_1 C27_1 C28_1 119.3(6)
C45_1 C27_1 C28_1 108.8(5)
C29_1 C28_1 C27_1 120.0(6)
C29_1 C28_1 C47_1 120.1(6)
C27_1 C28_1 C47_1 107.3(6)
C28_1 C29_1 C30_1 121.7(7)
C28_1 C29_1 C11_1 120.3(6)
C30_1 C29_1 C11_1 106.9(5)
C13_1 C30_1 C31_1 119.2(5)
C13_1 C30_1 C29_1 108.9(5)
C31_1 C30_1 C29_1 117.2(5)
C30_1 C31_1 C48_1 121.5(5)
C30_1 C31_1 C32_1 116.0(6)
C48_1 C31_1 C32_1 112.1(6)
C33_1 C32_1 C31_1 123.7(9)
C33_1 C32_1 C50_1 121.4(12)
C31_1 C32_1 C50_1 101.4(10)
C32_1 C33_1 C34_1 122.1(7)
C32_1 C33_1 C14_1 120.3(8)
C34_1 C33_1 C14_1 107.3(4)
C35_1 C34_1 C33_1 120.4(5)
C35_1 C34_1 C16_1 118.8(5)
C33_1 C34_1 C16_1 108.8(4)
C34_1 C35_1 C51_1 121.5(6)
C34_1 C35_1 C36_1 120.8(6)
C51_1 C35_1 C36_1 106.9(7)
C37_1 C36_1 C53_1 120.4(9)
C37_1 C36_1 C35_1 119.3(5)
C53_1 C36_1 C35_1 109.0(9)
C36_1 C37_1 C17_1 120.1(5)
C36_1 C37_1 C38_1 119.8(5)
C17_1 C37_1 C38_1 108.4(5)
C39_1 C38_1 C19_1 120.8(5)
C39_1 C38_1 C37_1 119.7(5)
C19_1 C38_1 C37_1 107.6(5)
C38_1 C39_1 C54_1 120.0(5)
C38_1 C39_1 C40_1 119.5(5)
C54_1 C39_1 C40_1 108.3(5)
C21_1 C40_1 C41_1 119.8(4)
C21_1 C40_1 C39_1 119.2(4)
C41_1 C40_1 C39_1 108.4(4)
C42_1 C41_1 C40_1 118.7(5)
C42_1 C41_1 C55_1 121.0(5)
C40_1 C41_1 C55_1 107.6(4)
C41_1 C42_1 C23_1 121.0(5)
C41_1 C42_1 C43_1 119.3(5)
C23_1 C42_1 C43_1 108.3(5)
C57_1 C43_1 C44_1 120.2(5)
C57_1 C43_1 C42_1 119.5(5)
C44_1 C43_1 C42_1 108.5(5)
C45_1 C44_1 C43_1 121.5(6)
C45_1 C44_1 C24_1 119.4(6)
C43_1 C44_1 C24_1 107.4(5)
C44_1 C45_1 C27_1 120.7(6)
C44_1 C45_1 C46_1 118.5(6)
C27_1 C45_1 C46_1 108.2(5)
C58_1 C46_1 C47_1 117.8(8)
C58_1 C46_1 C45_1 123.2(8)
C47_1 C46_1 C45_1 107.2(5)
C48_1 C47_1 C46_1 119.8(6)
C48_1 C47_1 C28_1 120.0(7)
C46_1 C47_1 C28_1 108.5(5)
C47_1 C48_1 C31_1 119.5(8)
C47_1 C48_1 C49_1 121.2(8)
C31_1 C48_1 C49_1 106.8(8)
C59_1 C49_1 C50_1 122.0(14)
C59_1 C49_1 C48_1 116.0(11)
C50_1 C49_1 C48_1 110.5(12)
C49_1 C50_1 C51_1 120.5(16)
C49_1 C50_1 C32_1 109.2(13)
C51_1 C50_1 C32_1 116.1(13)
C52_1 C51_1 C50_1 116.5(14)
C52_1 C51_1 C35_1 109.8(12)
C50_1 C51_1 C35_1 118.3(8)
C51_1 C52_1 C60_1 124.1(13)
C51_1 C52_1 C53_1 107.7(15)
C60_1 C52_1 C53_1 120.2(14)
C54_1 C53_1 C36_1 120.4(14)
C54_1 C53_1 C52_1 116.3(11)
C36_1 C53_1 C52_1 105.8(15)
C53_1 C54_1 C39_1 119.5(9)
C53_1 C54_1 C55_1 122.6(8)
C39_1 C54_1 C55_1 107.1(4)
C56_1 C55_1 C41_1 119.1(6)
C56_1 C55_1 C54_1 119.8(6)
C41_1 C55_1 C54_1 108.6(4)
C55_1 C56_1 C57_1 119.8(8)
C55_1 C56_1 C60_1 120.3(7)
C57_1 C56_1 C60_1 106.6(8)
C43_1 C57_1 C56_1 121.4(7)
C43_1 C57_1 C58_1 118.8(7)
C56_1 C57_1 C58_1 107.7(8)
C46_1 C58_1 C59_1 123.3(11)
C46_1 C58_1 C57_1 117.8(10)
C59_1 C58_1 C57_1 105.8(9)
C49_1 C59_1 C58_1 121.9(10)
C49_1 C59_1 C60_1 118.5(11)
C58_1 C59_1 C60_1 109.3(10)
C52_1 C60_1 C56_1 120.4(11)
C52_1 C60_1 C59_1 118.5(12)
C56_1 C60_1 C59_1 110.6(7)
C5_2 C1_2 C9_2 116(2)
C5_2 C1_2 C2_2 98(2)
C9_2 C1_2 C2_2 107(2)
C5_2 C1_2 Ru2 120(2)
C9_2 C1_2 Ru2 111(2)
C2_2 C1_2 Ru2 100.8(15)
C12_2 C2_2 C3_2 125(2)
C12_2 C2_2 C1_2 123.4(18)
C3_2 C2_2 C1_2 103.8(19)
C4_2 C3_2 C2_2 110.3(19)
C4_2 C3_2 C15_2 120.8(15)
C2_2 C3_2 C15_2 117.5(16)
C5_2 C4_2 C3_2 110(2)
C5_2 C4_2 C18_2 115.9(19)
C3_2 C4_2 C18_2 123(2)
C4_2 C5_2 C1_2 115(2)
C4_2 C5_2 C6_2 123(2)
C1_2 C5_2 C6_2 117(2)
C20_2 C6_2 C5_2 108.2(17)
C20_2 C6_2 C7_2 131(2)
C5_2 C6_2 C7_2 115.8(19)
C8_2 C7_2 C6_2 114(3)
C8_2 C7_2 C22_2 113(3)
C6_2 C7_2 C22_2 88(2)
C8_2 C7_2 Ru1 122(3)
C6_2 C7_2 Ru1 114(2)
C22_2 C7_2 Ru1 99.9(16)
C7_2 C8_2 C9_2 127(3)
C7_2 C8_2 C25_2 125(3)
C9_2 C8_2 C25_2 104(3)
C8_2 C9_2 C1_2 117(3)
C8_2 C9_2 C10_2 113(3)
C1_2 C9_2 C10_2 121(3)
C11_2 C10_2 C26_2 122.0(13)
C11_2 C10_2 C9_2 123.6(17)
C26_2 C10_2 C9_2 104.4(16)
C10_2 C11_2 C12_2 120.3(10)
C10_2 C11_2 C29_2 119.5(10)
C12_2 C11_2 C29_2 106.7(8)
C2_2 C12_2 C11_2 122.7(13)
C2_2 C12_2 C13_2 117.7(13)
C11_2 C12_2 C13_2 108.0(9)
C30_2 C13_2 C14_2 122.7(10)
C30_2 C13_2 C12_2 108.4(10)
C14_2 C13_2 C12_2 117.0(11)
C15_2 C14_2 C13_2 122.2(11)
C15_2 C14_2 C33_2 107.1(11)
C13_2 C14_2 C33_2 117.2(11)
C3_2 C15_2 C14_2 120.0(10)
C3_2 C15_2 C16_2 119.0(11)
C14_2 C15_2 C16_2 109.0(10)
C17_2 C16_2 C34_2 119.5(13)
C17_2 C16_2 C15_2 119.7(12)
C34_2 C16_2 C15_2 108.7(12)
C16_2 C17_2 C37_2 121.0(14)
C16_2 C17_2 C18_2 121.8(12)
C37_2 C17_2 C18_2 105.5(14)
C19_2 C18_2 C4_2 120.0(13)
C19_2 C18_2 C17_2 111.1(10)
C4_2 C18_2 C17_2 115.3(14)
C20_2 C19_2 C18_2 115.2(13)
C20_2 C19_2 C38_2 126.6(14)
C18_2 C19_2 C38_2 105.2(11)
C19_2 C20_2 C6_2 137(2)
C19_2 C20_2 C21_2 122.4(13)
C6_2 C20_2 C21_2 90.1(14)
C22_2 C21_2 C40_2 120.8(11)
C22_2 C21_2 C20_2 114.3(10)
C40_2 C21_2 C20_2 110.2(9)
C21_2 C22_2 C23_2 122.9(13)
C21_2 C22_2 C7_2 114.8(18)
C23_2 C22_2 C7_2 115.8(16)
C22_2 C23_2 C42_2 118.1(10)
C22_2 C23_2 C24_2 121.5(9)
C42_2 C23_2 C24_2 107.0(9)
C25_2 C24_2 C44_2 116.5(16)
C25_2 C24_2 C23_2 119(2)
C44_2 C24_2 C23_2 107.5(8)
C24_2 C25_2 C26_2 129(3)
C24_2 C25_2 C8_2 120(3)
C26_2 C25_2 C8_2 108(3)
C27_2 C26_2 C10_2 120.2(10)
C27_2 C26_2 C25_2 114.1(17)
C10_2 C26_2 C25_2 109.1(18)
C26_2 C27_2 C28_2 119.4(10)
C26_2 C27_2 C45_2 121.1(10)
C28_2 C27_2 C45_2 107.9(10)
C29_2 C28_2 C27_2 120.4(11)
C29_2 C28_2 C47_2 118.2(12)
C27_2 C28_2 C47_2 108.6(12)
C28_2 C29_2 C30_2 122.5(11)
C28_2 C29_2 C11_2 118.4(10)
C30_2 C29_2 C11_2 106.9(9)
C31_2 C30_2 C13_2 121.1(11)
C31_2 C30_2 C29_2 117.8(11)
C13_2 C30_2 C29_2 110.1(9)
C30_2 C31_2 C48_2 122.0(17)
C30_2 C31_2 C32_2 118.6(14)
C48_2 C31_2 C32_2 105.8(19)
C33_2 C32_2 C50_2 127(2)
C33_2 C32_2 C31_2 120(2)
C50_2 C32_2 C31_2 102.7(18)
C32_2 C33_2 C34_2 120.4(15)
C32_2 C33_2 C14_2 119.9(14)
C34_2 C33_2 C14_2 107.4(10)
C35_2 C34_2 C16_2 124.5(15)
C35_2 C34_2 C33_2 117.0(14)
C16_2 C34_2 C33_2 107.8(10)
C34_2 C35_2 C51_2 124.1(17)
C34_2 C35_2 C36_2 119.4(13)
C51_2 C35_2 C36_2 106.5(14)
C53_2 C36_2 C37_2 118.7(15)
C53_2 C36_2 C35_2 110.7(14)
C37_2 C36_2 C35_2 117.0(12)
C38_2 C37_2 C36_2 120.3(11)
C38_2 C37_2 C17_2 108.2(12)
C36_2 C37_2 C17_2 118.6(13)
C39_2 C38_2 C37_2 119.4(13)
C39_2 C38_2 C19_2 120.7(14)
C37_2 C38_2 C19_2 109.9(13)
C38_2 C39_2 C54_2 122.1(13)
C38_2 C39_2 C40_2 118.7(12)
C54_2 C39_2 C40_2 106.6(11)
C41_2 C40_2 C21_2 120.3(10)
C41_2 C40_2 C39_2 106.2(10)
C21_2 C40_2 C39_2 121.2(10)
C40_2 C41_2 C42_2 119.4(10)
C40_2 C41_2 C55_2 113.3(13)
C42_2 C41_2 C55_2 116.5(12)
C43_2 C42_2 C41_2 121.7(11)
C43_2 C42_2 C23_2 108.2(10)
C41_2 C42_2 C23_2 118.5(10)
C57_2 C43_2 C42_2 120.6(11)
C57_2 C43_2 C44_2 118.5(10)
C42_2 C43_2 C44_2 110.1(9)
C45_2 C44_2 C24_2 120.6(10)
C45_2 C44_2 C43_2 120.2(11)
C24_2 C44_2 C43_2 107.2(9)
C44_2 C45_2 C46_2 122.1(12)
C44_2 C45_2 C27_2 118.1(10)
C46_2 C45_2 C27_2 106.4(12)
C58_2 C46_2 C47_2 121.1(10)
C58_2 C46_2 C45_2 118.4(12)
C47_2 C46_2 C45_2 109.9(10)
C48_2 C47_2 C46_2 118.8(19)
C48_2 C47_2 C28_2 120.1(19)
C46_2 C47_2 C28_2 107.2(10)
C49_2 C48_2 C31_2 114(3)
C49_2 C48_2 C47_2 122(4)
C31_2 C48_2 C47_2 119(3)
C48_2 C49_2 C50_2 106(3)
C48_2 C49_2 C59_2 117(4)
C50_2 C49_2 C59_2 111(3)
C51_2 C50_2 C49_2 124(3)
C51_2 C50_2 C32_2 109.3(19)
C49_2 C50_2 C32_2 110(3)
C50_2 C51_2 C52_2 123(2)
C50_2 C51_2 C35_2 122(2)
C52_2 C51_2 C35_2 100.9(13)
C60_2 C52_2 C53_2 115.4(19)
C60_2 C52_2 C51_2 116(2)
C53_2 C52_2 C51_2 114.2(16)
C54_2 C53_2 C36_2 122.0(18)
C54_2 C53_2 C52_2 118.5(14)
C36_2 C53_2 C52_2 107.5(17)
C53_2 C54_2 C39_2 117.3(13)
C53_2 C54_2 C55_2 120.9(13)
C39_2 C54_2 C55_2 109.7(10)
C56_2 C55_2 C41_2 130.9(18)
C56_2 C55_2 C54_2 108.4(15)
C41_2 C55_2 C54_2 104.2(11)
C60_2 C56_2 C55_2 138(4)
C60_2 C56_2 C57_2 107(4)
C55_2 C56_2 C57_2 104.6(17)
C43_2 C57_2 C58_2 121.9(12)
C43_2 C57_2 C56_2 123.2(14)
C58_2 C57_2 C56_2 99.8(12)
C46_2 C58_2 C59_2 120.9(17)
C46_2 C58_2 C57_2 118.8(14)
C59_2 C58_2 C57_2 104.0(15)
C60_2 C59_2 C58_2 111(2)
C60_2 C59_2 C49_2 127(3)
C58_2 C59_2 C49_2 115(3)
C56_2 C60_2 C59_2 118(4)
C56_2 C60_2 C52_2 117(4)
C59_2 C60_2 C52_2 119(3)
C62 Ru1 C61 90.07(17)
C62 Ru1 C1_1 92.2(5)
C61 Ru1 C1_1 88.6(3)
C62 Ru1 C72 93.03(14)
C61 Ru1 C72 137.73(17)
C1_1 Ru1 C72 133.3(3)
C62 Ru1 C73 110.30(14)
C61 Ru1 C73 157.81(15)
C1_1 Ru1 C73 98.9(4)
C72 Ru1 C73 36.67(16)
C62 Ru1 C71 110.60(15)
C61 Ru1 C71 104.19(15)
C1_1 Ru1 C71 153.5(5)
C72 Ru1 C71 36.30(16)
C73 Ru1 C71 61.20(14)
C62 Ru1 C74 146.76(14)
C61 Ru1 C74 122.90(16)
C1_1 Ru1 C74 92.6(5)
C72 Ru1 C74 60.62(14)
C73 Ru1 C74 36.50(14)
C71 Ru1 C74 60.89(13)
C62 Ru1 C70 147.41(14)
C61 Ru1 C70 97.01(15)
C1_1 Ru1 C70 119.6(5)
C72 Ru1 C70 60.83(14)
C73 Ru1 C70 61.11(13)
C71 Ru1 C70 36.83(14)
C74 Ru1 C70 36.32(13)
C62 Ru1 C7_2 90.7(11)
C61 Ru1 C7_2 93.9(8)
C72 Ru1 C7_2 128.2(8)
C73 Ru1 C7_2 94.5(9)
C71 Ru1 C7_2 151.7(10)
C74 Ru1 C7_2 91.0(11)
C70 Ru1 C7_2 120.3(11)
C64 Ru2 C63 88.31(13)
C64 Ru2 C7_1 92.0(3)
C63 Ru2 C7_1 87.2(2)
C64 Ru2 C66 109.96(12)
C63 Ru2 C66 105.78(13)
C7_1 Ru2 C66 154.5(3)
C64 Ru2 C67 94.64(12)
C63 Ru2 C67 140.03(12)
C7_1 Ru2 C67 132.4(2)
C66 Ru2 C67 36.35(13)
C64 Ru2 C65 147.17(12)
C63 Ru2 C65 97.04(12)
C7_1 Ru2 C65 120.6(4)
C66 Ru2 C65 37.45(12)
C67 Ru2 C65 61.06(12)
C64 Ru2 C69 150.24(12)
C63 Ru2 C69 121.19(12)
C7_1 Ru2 C69 93.2(3)
C66 Ru2 C69 61.26(12)
C67 Ru2 C69 60.92(11)
C65 Ru2 C69 35.87(11)
C64 Ru2 C68 113.30(12)
C63 Ru2 C68 157.27(12)
C7_1 Ru2 C68 98.5(3)
C66 Ru2 C68 61.41(12)
C67 Ru2 C68 36.62(11)
C65 Ru2 C68 61.09(12)
C69 Ru2 C68 36.93(11)
C64 Ru2 C1_2 90.7(8)
C63 Ru2 C1_2 92.9(6)
C66 Ru2 C1_2 152.2(8)
C67 Ru2 C1_2 126.9(6)
C65 Ru2 C1_2 121.2(8)
C69 Ru2 C1_2 91.5(8)
C68 Ru2 C1_2 93.8(7)
O2 C61 Ru1 176.8(4)
O1 C62 Ru1 174.7(3)
O3 C63 Ru2 178.4(3)
O4 C64 Ru2 175.7(3)
C69 C65 C66 108.1(3)
C69 C65 Ru2 72.12(16)
C66 C65 Ru2 70.98(16)
C69 C65 H65 126.0
C66 C65 H65 126.0
Ru2 C65 H65 122.6
C67 C66 C65 106.9(3)
C67 C66 Ru2 72.02(17)
C65 C66 Ru2 71.56(16)
C67 C66 H66 126.5
C65 C66 H66 126.5
Ru2 C66 H66 121.7
C66 C67 C68 109.3(3)
C66 C67 Ru2 71.63(18)
C68 C67 Ru2 71.88(17)
C66 C67 H67 125.4
C68 C67 H67 125.4
Ru2 C67 H67 122.8
C67 C68 C69 106.8(3)
C67 C68 Ru2 71.50(17)
C69 C68 Ru2 71.51(16)
C67 C68 H68 126.6
C69 C68 H68 126.6
Ru2 C68 H68 122.2
C65 C69 C68 108.9(3)
C65 C69 Ru2 72.00(17)
C68 C69 Ru2 71.56(16)
C65 C69 H69 125.6
C68 C69 H69 125.6
Ru2 C69 H69 122.5
C74 C70 C71 107.5(3)
C74 C70 Ru1 71.82(18)
C71 C70 Ru1 71.13(19)
C74 C70 H70 126.3
C71 C70 H70 126.3
Ru1 C70 H70 122.5
C72 C71 C70 107.7(3)
C72 C71 Ru1 71.5(2)
C70 C71 Ru1 72.04(19)
C72 C71 H71A 126.2
C70 C71 H71A 126.2
Ru1 C71 H71A 122.0
C71 C72 C73 109.0(3)
C71 C72 Ru1 72.2(2)
C73 C72 Ru1 71.8(2)
C71 C72 H72 125.5
C73 C72 H72 125.5
Ru1 C72 H72 122.2
C74 C73 C72 107.2(3)
C74 C73 Ru1 72.37(19)
C72 C73 Ru1 71.5(2)
C74 C73 H73 126.4
C72 C73 H73 126.4
Ru1 C73 H73 121.5
C70 C74 C73 108.6(3)
C70 C74 Ru1 71.9(2)
C73 C74 Ru1 71.14(18)
C70 C74 H74 125.7
C73 C74 H74 125.7
Ru1 C74 H74 123.0

loop_
_geom_bond_atom_site_label_1
_geom_bond_atom_site_label_2
_geom_bond_distance
C1_1 C9_1 1.45(2)
C1_1 C2_1 1.475(18)
C1_1 C5_1 1.628(14)
C1_1 Ru1 2.206(18)
C2_1 C12_1 1.375(7)
C2_1 C3_1 1.449(9)
C3_1 C15_1 1.394(7)
C3_1 C4_1 1.490(19)
C4_1 C5_1 1.41(2)
C4_1 C18_1 1.415(14)
C5_1 C6_1 1.40(2)
C6_1 C20_1 1.417(17)
C6_1 C7_1 1.476(19)
C7_1 C22_1 1.453(17)
C7_1 C8_1 1.532(12)
C7_1 Ru2 2.201(13)
C8_1 C9_1 1.360(16)
C8_1 C25_1 1.520(13)
C9_1 C10_1 1.482(10)
C10_1 C11_1 1.316(9)
C10_1 C26_1 1.566(8)
C11_1 C12_1 1.456(8)
C11_1 C29_1 1.456(9)
C12_1 C13_1 1.455(9)
C13_1 C14_1 1.402(9)
C13_1 C30_1 1.423(8)
C14_1 C15_1 1.435(7)
C14_1 C33_1 1.445(9)
C15_1 C16_1 1.450(8)
C16_1 C17_1 1.376(8)
C16_1 C34_1 1.459(7)
C17_1 C37_1 1.432(8)
C17_1 C18_1 1.482(8)
C18_1 C19_1 1.410(7)
C19_1 C20_1 1.395(6)
C19_1 C38_1 1.452(7)
C20_1 C21_1 1.454(8)
C21_1 C40_1 1.404(6)
C21_1 C22_1 1.438(11)
C22_1 C23_1 1.407(8)
C23_1 C42_1 1.435(8)
C23_1 C24_1 1.465(7)
C24_1 C25_1 1.375(10)
C24_1 C44_1 1.464(8)
C25_1 C26_1 1.465(11)
C26_1 C27_1 1.390(7)
C27_1 C45_1 1.432(10)
C27_1 C28_1 1.448(9)
C28_1 C29_1 1.377(10)
C28_1 C47_1 1.464(10)
C29_1 C30_1 1.456(8)
C30_1 C31_1 1.426(8)
C31_1 C48_1 1.446(9)
C31_1 C32_1 1.500(17)
C32_1 C33_1 1.282(14)
C32_1 C50_1 1.566(16)
C33_1 C34_1 1.440(8)
C34_1 C35_1 1.379(8)
C35_1 C51_1 1.462(17)
C35_1 C36_1 1.464(8)
C36_1 C37_1 1.377(7)
C36_1 C53_1 1.428(18)
C37_1 C38_1 1.453(7)
C38_1 C39_1 1.394(9)
C39_1 C54_1 1.437(8)
C39_1 C40_1 1.455(7)
C40_1 C41_1 1.430(7)
C41_1 C42_1 1.403(8)
C41_1 C55_1 1.445(7)
C42_1 C43_1 1.456(8)
C43_1 C57_1 1.386(7)
C43_1 C44_1 1.448(8)
C44_1 C45_1 1.392(9)
C45_1 C46_1 1.473(9)
C46_1 C58_1 1.335(15)
C46_1 C47_1 1.441(8)
C47_1 C48_1 1.387(8)
C48_1 C49_1 1.458(18)
C49_1 C59_1 1.370(19)
C49_1 C50_1 1.42(2)
C50_1 C51_1 1.44(2)
C51_1 C52_1 1.38(2)
C52_1 C60_1 1.405(18)
C52_1 C53_1 1.53(2)
C53_1 C54_1 1.397(19)
C54_1 C55_1 1.457(8)
C55_1 C56_1 1.409(11)
C56_1 C57_1 1.436(11)
C56_1 C60_1 1.445(17)
C57_1 C58_1 1.560(16)
C58_1 C59_1 1.402(17)
C59_1 C60_1 1.448(13)
C1_2 C5_2 1.42(3)
C1_2 C9_2 1.56(5)
C1_2 C2_2 1.66(4)
C1_2 Ru2 2.29(3)
C2_2 C12_2 1.37(3)
C2_2 C3_2 1.39(2)
C3_2 C4_2 1.38(2)
C3_2 C15_2 1.401(14)
C4_2 C5_2 1.31(3)
C4_2 C18_2 1.43(3)
C5_2 C6_2 1.43(4)
C6_2 C20_2 1.40(3)
C6_2 C7_2 1.66(5)
C7_2 C8_2 1.20(4)
C7_2 C22_2 1.67(4)
C7_2 Ru1 2.28(4)
C8_2 C9_2 1.31(4)
C8_2 C25_2 1.55(5)
C9_2 C10_2 1.53(4)
C10_2 C11_2 1.333(18)
C10_2 C26_2 1.406(15)
C11_2 C12_2 1.460(16)
C11_2 C29_2 1.487(15)
C12_2 C13_2 1.469(15)
C13_2 C30_2 1.403(17)
C13_2 C14_2 1.413(19)
C14_2 C15_2 1.405(19)
C14_2 C33_2 1.489(17)
C15_2 C16_2 1.438(17)
C16_2 C17_2 1.41(3)
C16_2 C34_2 1.431(19)
C17_2 C37_2 1.442(19)
C17_2 C18_2 1.450(19)
C18_2 C19_2 1.404(16)
C19_2 C20_2 1.062(19)
C19_2 C38_2 1.455(17)
C20_2 C21_2 1.749(18)
C21_2 C22_2 1.351(15)
C21_2 C40_2 1.407(13)
C22_2 C23_2 1.367(18)
C23_2 C42_2 1.461(15)
C23_2 C24_2 1.471(15)
C24_2 C25_2 1.30(4)
C24_2 C44_2 1.445(15)
C25_2 C26_2 1.42(4)
C26_2 C27_2 1.387(12)
C27_2 C28_2 1.437(17)
C27_2 C45_2 1.476(17)
C28_2 C29_2 1.378(19)
C28_2 C47_2 1.453(17)
C29_2 C30_2 1.454(16)
C30_2 C31_2 1.388(14)
C31_2 C48_2 1.41(4)
C31_2 C32_2 1.49(2)
C32_2 C33_2 1.38(3)
C32_2 C50_2 1.48(4)
C33_2 C34_2 1.432(19)
C34_2 C35_2 1.25(2)
C35_2 C51_2 1.57(3)
C35_2 C36_2 1.59(2)
C36_2 C53_2 1.40(2)
C36_2 C37_2 1.425(16)
C37_2 C38_2 1.41(2)
C38_2 C39_2 1.37(2)
C39_2 C54_2 1.437(19)
C39_2 C40_2 1.501(17)
C40_2 C41_2 1.374(18)
C41_2 C42_2 1.44(2)
C41_2 C55_2 1.450(17)
C42_2 C43_2 1.398(16)
C43_2 C57_2 1.384(14)
C43_2 C44_2 1.448(16)
C44_2 C45_2 1.38(2)
C45_2 C46_2 1.441(16)
C46_2 C58_2 1.410(19)
C46_2 C47_2 1.434(18)
C47_2 C48_2 1.42(3)
C48_2 C49_2 1.32(6)
C49_2 C50_2 1.44(4)
C49_2 C59_2 1.61(6)
C50_2 C51_2 1.39(3)
C51_2 C52_2 1.55(3)
C52_2 C60_2 1.45(5)
C52_2 C53_2 1.47(3)
C53_2 C54_2 1.40(3)
C54_2 C55_2 1.459(19)
C55_2 C56_2 1.40(3)
C56_2 C60_2 1.10(4)
C56_2 C57_2 1.69(4)
C57_2 C58_2 1.462(19)
C58_2 C59_2 1.41(4)
C59_2 C60_2 1.36(6)
Ru1 C62 1.877(3)
Ru1 C61 1.879(4)
Ru1 C72 2.246(3)
Ru1 C73 2.250(3)
Ru1 C71 2.254(3)
Ru1 C74 2.266(3)
Ru1 C70 2.266(3)
Ru2 C64 1.875(3)
Ru2 C63 1.898(3)
Ru2 C66 2.253(3)
Ru2 C67 2.258(3)
Ru2 C65 2.261(3)
Ru2 C69 2.263(3)
Ru2 C68 2.263(3)
O1 C62 1.147(4)
O2 C61 1.123(4)
O3 C63 1.125(4)
O4 C64 1.122(4)
C65 C69 1.393(5)
C65 C66 1.449(5)
C65 H65 0.9500
C66 C67 1.407(5)
C66 H66 0.9500
C67 C68 1.420(4)
C67 H67 0.9500
C68 C69 1.434(4)
C68 H68 0.9500
C69 H69 0.9500
C70 C74 1.413(5)
C70 C71 1.428(5)
C70 H70 0.9500
C71 C72 1.402(6)
C71 H71A 0.9500
C72 C73 1.414(6)
C72 H72 0.9500
C73 C74 1.414(5)
C73 H73 0.9500
C74 H74 0.9500

loop_
_geom_torsion_atom_site_label_1
_geom_torsion_atom_site_label_2
_geom_torsion_atom_site_label_3
_geom_torsion_atom_site_label_4
_geom_torsion
C9_1 C1_1 C2_1 C12_1 24.3(14)
C5_1 C1_1 C2_1 C12_1 138.2(8)
Ru1 C1_1 C2_1 C12_1 -106.4(9)
C9_1 C1_1 C2_1 C3_1 -126.1(9)
C5_1 C1_1 C2_1 C3_1 -12.1(12)
Ru1 C1_1 C2_1 C3_1 103.2(6)
C12_1 C2_1 C3_1 C15_1 2.6(8)
C1_1 C2_1 C3_1 C15_1 154.6(8)
C12_1 C2_1 C3_1 C4_1 -144.9(6)
C1_1 C2_1 C3_1 C4_1 7.1(10)
C15_1 C3_1 C4_1 C5_1 -144.9(7)
C2_1 C3_1 C4_1 C5_1 2.6(8)
C15_1 C3_1 C4_1 C18_1 -3.9(13)
C2_1 C3_1 C4_1 C18_1 143.6(9)
C18_1 C4_1 C5_1 C6_1 -1.6(18)
C3_1 C4_1 C5_1 C6_1 137.2(10)
C18_1 C4_1 C5_1 C1_1 -149.1(13)
C3_1 C4_1 C5_1 C1_1 -10.3(12)
C9_1 C1_1 C5_1 C6_1 -12.1(19)
C2_1 C1_1 C5_1 C6_1 -133.0(13)
Ru1 C1_1 C5_1 C6_1 113.7(13)
C9_1 C1_1 C5_1 C4_1 134.5(11)
C2_1 C1_1 C5_1 C4_1 13.5(13)
Ru1 C1_1 C5_1 C4_1 -99.7(10)
C4_1 C5_1 C6_1 C20_1 2.1(19)
C1_1 C5_1 C6_1 C20_1 145.3(13)
C4_1 C5_1 C6_1 C7_1 -148.2(15)
C1_1 C5_1 C6_1 C7_1 -5(2)
C5_1 C6_1 C7_1 C22_1 136.8(15)
C20_1 C6_1 C7_1 C22_1 -15.6(14)
C5_1 C6_1 C7_1 C8_1 18(2)
C20_1 C6_1 C7_1 C8_1 -134.2(11)
C5_1 C6_1 C7_1 Ru2 -106.3(15)
C20_1 C6_1 C7_1 Ru2 101.3(11)
C22_1 C7_1 C8_1 C9_1 -129.2(10)
C6_1 C7_1 C8_1 C9_1 -16.4(16)
Ru2 C7_1 C8_1 C9_1 110.3(10)
C22_1 C7_1 C8_1 C25_1 17.7(15)
C6_1 C7_1 C8_1 C25_1 130.5(12)
Ru2 C7_1 C8_1 C25_1 -102.8(10)
C25_1 C8_1 C9_1 C1_1 -149.8(12)
C7_1 C8_1 C9_1 C1_1 -0.4(18)
C25_1 C8_1 C9_1 C10_1 -1.7(12)
C7_1 C8_1 C9_1 C10_1 147.7(9)
C2_1 C1_1 C9_1 C8_1 124.6(9)
C5_1 C1_1 C9_1 C8_1 14.6(18)
Ru1 C1_1 C9_1 C8_1 -108.3(10)
C2_1 C1_1 C9_1 C10_1 -23.6(14)
C5_1 C1_1 C9_1 C10_1 -133.6(10)
Ru1 C1_1 C9_1 C10_1 103.5(9)
C8_1 C9_1 C10_1 C11_1 -137.4(9)
C1_1 C9_1 C10_1 C11_1 15.8(14)
C8_1 C9_1 C10_1 C26_1 3.2(10)
C1_1 C9_1 C10_1 C26_1 156.4(9)
C9_1 C10_1 C11_1 C12_1 -4.2(10)
C26_1 C10_1 C11_1 C12_1 -141.3(5)
C9_1 C10_1 C11_1 C29_1 135.6(8)
C26_1 C10_1 C11_1 C29_1 -1.5(8)
C3_1 C2_1 C12_1 C13_1 -1.3(8)
C1_1 C2_1 C12_1 C13_1 -150.5(8)
C3_1 C2_1 C12_1 C11_1 136.8(5)
C1_1 C2_1 C12_1 C11_1 -12.4(10)
C10_1 C11_1 C12_1 C2_1 1.8(8)
C29_1 C11_1 C12_1 C2_1 -144.1(5)
C10_1 C11_1 C12_1 C13_1 145.4(5)
C29_1 C11_1 C12_1 C13_1 -0.5(5)
C2_1 C12_1 C13_1 C14_1 -0.7(8)
C11_1 C12_1 C13_1 C14_1 -143.1(5)
C2_1 C12_1 C13_1 C30_1 144.5(5)
C11_1 C12_1 C13_1 C30_1 2.1(6)
C30_1 C13_1 C14_1 C15_1 -139.4(6)
C12_1 C13_1 C14_1 C15_1 1.4(8)
C30_1 C13_1 C14_1 C33_1 -2.3(8)
C12_1 C13_1 C14_1 C33_1 138.5(5)
C2_1 C3_1 C15_1 C14_1 -1.9(7)
C4_1 C3_1 C15_1 C14_1 141.0(7)
C2_1 C3_1 C15_1 C16_1 -140.6(5)
C4_1 C3_1 C15_1 C16_1 2.4(9)
C13_1 C14_1 C15_1 C3_1 -0.2(7)
C33_1 C14_1 C15_1 C3_1 -141.4(4)
C13_1 C14_1 C15_1 C16_1 142.6(5)
C33_1 C14_1 C15_1 C16_1 1.4(5)
C3_1 C15_1 C16_1 C17_1 -0.1(7)
C14_1 C15_1 C16_1 C17_1 -143.0(5)
C3_1 C15_1 C16_1 C34_1 142.1(4)
C14_1 C15_1 C16_1 C34_1 -0.8(5)
C15_1 C16_1 C17_1 C37_1 137.0(5)
C34_1 C16_1 C17_1 C37_1 -0.3(7)
C15_1 C16_1 C17_1 C18_1 -0.5(7)
C34_1 C16_1 C17_1 C18_1 -137.9(5)
C5_1 C4_1 C18_1 C19_1 -0.6(15)
C3_1 C4_1 C18_1 C19_1 -136.3(8)
C5_1 C4_1 C18_1 C17_1 139.0(10)
C3_1 C4_1 C18_1 C17_1 3.3(13)
C16_1 C17_1 C18_1 C19_1 142.4(4)
C37_1 C17_1 C18_1 C19_1 -0.4(5)
C16_1 C17_1 C18_1 C4_1 -1.2(9)
C37_1 C17_1 C18_1 C4_1 -144.0(7)
C4_1 C18_1 C19_1 C20_1 2.2(9)
C17_1 C18_1 C19_1 C20_1 -142.1(5)
C4_1 C18_1 C19_1 C38_1 144.6(8)
C17_1 C18_1 C19_1 C38_1 0.3(5)
C18_1 C19_1 C20_1 C6_1 -1.8(11)
C38_1 C19_1 C20_1 C6_1 -139.7(10)
C18_1 C19_1 C20_1 C21_1 139.2(5)
C38_1 C19_1 C20_1 C21_1 1.2(7)
C5_1 C6_1 C20_1 C19_1 -0.4(18)
C7_1 C6_1 C20_1 C19_1 154.6(9)
C5_1 C6_1 C20_1 C21_1 -144.8(11)
C7_1 C6_1 C20_1 C21_1 10.2(13)
C19_1 C20_1 C21_1 C40_1 -0.2(7)
C6_1 C20_1 C21_1 C40_1 145.9(8)
C19_1 C20_1 C21_1 C22_1 -146.5(6)
C6_1 C20_1 C21_1 C22_1 -0.4(9)
C40_1 C21_1 C22_1 C23_1 -2.7(11)
C20_1 C21_1 C22_1 C23_1 143.2(7)
C40_1 C21_1 C22_1 C7_1 -155.7(6)
C20_1 C21_1 C22_1 C7_1 -9.8(9)
C6_1 C7_1 C22_1 C23_1 -134.5(11)
C8_1 C7_1 C22_1 C23_1 -19.6(16)
Ru2 C7_1 C22_1 C23_1 103.2(10)
C6_1 C7_1 C22_1 C21_1 15.4(11)
C8_1 C7_1 C22_1 C21_1 130.4(9)
Ru2 C7_1 C22_1 C21_1 -106.8(8)
C21_1 C22_1 C23_1 C42_1 1.2(11)
C7_1 C22_1 C23_1 C42_1 149.4(10)
C21_1 C22_1 C23_1 C24_1 -137.6(7)
C7_1 C22_1 C23_1 C24_1 10.6(13)
C22_1 C23_1 C24_1 C25_1 1.2(9)
C42_1 C23_1 C24_1 C25_1 -142.3(7)
C22_1 C23_1 C24_1 C44_1 143.3(6)
C42_1 C23_1 C24_1 C44_1 -0.3(5)
C44_1 C24_1 C25_1 C26_1 1.7(12)
C23_1 C24_1 C25_1 C26_1 138.9(7)
C44_1 C24_1 C25_1 C8_1 -138.7(9)
C23_1 C24_1 C25_1 C8_1 -1.5(13)
C9_1 C8_1 C25_1 C24_1 143.5(10)
C7_1 C8_1 C25_1 C24_1 -8.7(16)
C9_1 C8_1 C25_1 C26_1 -0.7(12)
C7_1 C8_1 C25_1 C26_1 -152.9(9)
C24_1 C25_1 C26_1 C27_1 -1.2(12)
C8_1 C25_1 C26_1 C27_1 144.3(7)
C24_1 C25_1 C26_1 C10_1 -142.9(8)
C8_1 C25_1 C26_1 C10_1 2.6(9)
C11_1 C10_1 C26_1 C27_1 1.7(8)
C9_1 C10_1 C26_1 C27_1 -145.1(6)
C11_1 C10_1 C26_1 C25_1 143.4(7)
C9_1 C10_1 C26_1 C25_1 -3.5(8)
C25_1 C26_1 C27_1 C45_1 0.9(8)
C10_1 C26_1 C27_1 C45_1 137.1(6)
C25_1 C26_1 C27_1 C28_1 -137.5(7)
C10_1 C26_1 C27_1 C28_1 -1.2(7)
C26_1 C27_1 C28_1 C29_1 0.5(9)
C45_1 C27_1 C28_1 C29_1 -142.0(6)
C26_1 C27_1 C28_1 C47_1 142.3(5)
C45_1 C27_1 C28_1 C47_1 -0.2(6)
C27_1 C28_1 C29_1 C30_1 139.1(6)
C47_1 C28_1 C29_1 C30_1 2.0(9)
C27_1 C28_1 C29_1 C11_1 -0.2(9)
C47_1 C28_1 C29_1 C11_1 -137.3(6)
C10_1 C11_1 C29_1 C28_1 0.8(9)
C12_1 C11_1 C29_1 C28_1 143.4(6)
C10_1 C11_1 C29_1 C30_1 -143.7(6)
C12_1 C11_1 C29_1 C30_1 -1.2(6)
C14_1 C13_1 C30_1 C31_1 3.7(8)
C12_1 C13_1 C30_1 C31_1 -141.0(5)
C14_1 C13_1 C30_1 C29_1 141.8(5)
C12_1 C13_1 C30_1 C29_1 -2.8(6)
C28_1 C29_1 C30_1 C13_1 -141.5(6)
C11_1 C29_1 C30_1 C13_1 2.5(6)
C28_1 C29_1 C30_1 C31_1 -2.4(8)
C11_1 C29_1 C30_1 C31_1 141.6(4)
C13_1 C30_1 C31_1 C48_1 136.7(6)
C29_1 C30_1 C31_1 C48_1 1.9(7)
C13_1 C30_1 C31_1 C32_1 -5.4(7)
C29_1 C30_1 C31_1 C32_1 -140.2(6)
C30_1 C31_1 C32_1 C33_1 6.8(10)
C48_1 C31_1 C32_1 C33_1 -138.8(7)
C30_1 C31_1 C32_1 C50_1 147.5(8)
C48_1 C31_1 C32_1 C50_1 1.8(10)
C31_1 C32_1 C33_1 C34_1 135.0(6)
C50_1 C32_1 C33_1 C34_1 1.7(15)
C31_1 C32_1 C33_1 C14_1 -5.7(10)
C50_1 C32_1 C33_1 C14_1 -138.9(10)
C13_1 C14_1 C33_1 C32_1 3.3(8)
C15_1 C14_1 C33_1 C32_1 144.4(6)
C13_1 C14_1 C33_1 C34_1 -142.5(5)
C15_1 C14_1 C33_1 C34_1 -1.4(5)
C32_1 C33_1 C34_1 C35_1 -1.9(9)
C14_1 C33_1 C34_1 C35_1 143.1(5)
C32_1 C33_1 C34_1 C16_1 -144.1(8)
C14_1 C33_1 C34_1 C16_1 0.9(5)
C17_1 C16_1 C34_1 C35_1 -0.3(7)
C15_1 C16_1 C34_1 C35_1 -143.0(5)
C17_1 C16_1 C34_1 C33_1 142.6(5)
C15_1 C16_1 C34_1 C33_1 -0.1(5)
C33_1 C34_1 C35_1 C51_1 1.5(10)
C16_1 C34_1 C35_1 C51_1 140.0(8)
C33_1 C34_1 C35_1 C36_1 -138.3(5)
C16_1 C34_1 C35_1 C36_1 0.3(8)
C34_1 C35_1 C36_1 C37_1 0.4(8)
C51_1 C35_1 C36_1 C37_1 -144.4(6)
C34_1 C35_1 C36_1 C53_1 144.1(8)
C51_1 C35_1 C36_1 C53_1 -0.7(10)
C53_1 C36_1 C37_1 C17_1 -140.6(8)
C35_1 C36_1 C37_1 C17_1 -1.1(7)
C53_1 C36_1 C37_1 C38_1 -1.9(10)
C35_1 C36_1 C37_1 C38_1 137.7(5)
C16_1 C17_1 C37_1 C36_1 1.0(7)
C18_1 C17_1 C37_1 C36_1 143.2(4)
C16_1 C17_1 C37_1 C38_1 -141.8(5)
C18_1 C17_1 C37_1 C38_1 0.3(5)
C20_1 C19_1 C38_1 C39_1 -1.1(7)
C18_1 C19_1 C38_1 C39_1 -142.7(5)
C20_1 C19_1 C38_1 C37_1 141.4(5)
C18_1 C19_1 C38_1 C37_1 -0.1(5)
C36_1 C37_1 C38_1 C39_1 -0.1(7)
C17_1 C37_1 C38_1 C39_1 142.9(5)
C36_1 C37_1 C38_1 C19_1 -143.1(4)
C17_1 C37_1 C38_1 C19_1 -0.1(5)
C19_1 C38_1 C39_1 C54_1 138.0(5)
C37_1 C38_1 C39_1 C54_1 -0.1(7)
C19_1 C38_1 C39_1 C40_1 0.0(7)
C37_1 C38_1 C39_1 C40_1 -138.2(5)
C22_1 C21_1 C40_1 C41_1 2.5(8)
C20_1 C21_1 C40_1 C41_1 -138.5(5)
C22_1 C21_1 C40_1 C39_1 140.0(7)
C20_1 C21_1 C40_1 C39_1 -0.9(6)
C38_1 C39_1 C40_1 C21_1 1.0(7)
C54_1 C39_1 C40_1 C21_1 -141.4(4)
C38_1 C39_1 C40_1 C41_1 142.9(5)
C54_1 C39_1 C40_1 C41_1 0.5(5)
C21_1 C40_1 C41_1 C42_1 -0.7(6)
C39_1 C40_1 C41_1 C42_1 -142.3(4)
C21_1 C40_1 C41_1 C55_1 141.4(4)
C39_1 C40_1 C41_1 C55_1 -0.2(5)
C40_1 C41_1 C42_1 C23_1 -0.8(7)
C55_1 C41_1 C42_1 C23_1 -137.7(5)
C40_1 C41_1 C42_1 C43_1 138.4(5)
C55_1 C41_1 C42_1 C43_1 1.5(7)
C22_1 C23_1 C42_1 C41_1 0.5(9)
C24_1 C23_1 C42_1 C41_1 143.3(5)
C22_1 C23_1 C42_1 C43_1 -142.6(7)
C24_1 C23_1 C42_1 C43_1 0.2(5)
C41_1 C42_1 C43_1 C57_1 -0.8(7)
C23_1 C42_1 C43_1 C57_1 143.1(5)
C41_1 C42_1 C43_1 C44_1 -143.9(5)
C23_1 C42_1 C43_1 C44_1 0.0(5)
C57_1 C43_1 C44_1 C45_1 -0.2(7)
C42_1 C43_1 C44_1 C45_1 142.5(5)
C57_1 C43_1 C44_1 C24_1 -142.9(4)
C42_1 C43_1 C44_1 C24_1 -0.2(5)
C25_1 C24_1 C44_1 C45_1 -1.8(9)
C23_1 C24_1 C44_1 C45_1 -143.3(5)
C25_1 C24_1 C44_1 C43_1 141.8(7)
C23_1 C24_1 C44_1 C43_1 0.3(5)
C43_1 C44_1 C45_1 C27_1 -137.0(6)
C24_1 C44_1 C45_1 C27_1 1.4(8)
C43_1 C44_1 C45_1 C46_1 0.2(8)
C24_1 C44_1 C45_1 C46_1 138.6(5)
C26_1 C27_1 C45_1 C44_1 -1.0(8)
C28_1 C27_1 C45_1 C44_1 141.3(6)
C26_1 C27_1 C45_1 C46_1 -142.0(5)
C28_1 C27_1 C45_1 C46_1 0.3(6)
C44_1 C45_1 C46_1 C58_1 -0.6(9)
C27_1 C45_1 C46_1 C58_1 141.4(7)
C44_1 C45_1 C46_1 C47_1 -142.3(5)
C27_1 C45_1 C46_1 C47_1 -0.3(6)
C58_1 C46_1 C47_1 C48_1 -0.9(9)
C45_1 C46_1 C47_1 C48_1 143.2(6)
C58_1 C46_1 C47_1 C28_1 -143.9(7)
C45_1 C46_1 C47_1 C28_1 0.2(6)
C29_1 C28_1 C47_1 C48_1 -1.2(9)
C27_1 C28_1 C47_1 C48_1 -143.0(6)
C29_1 C28_1 C47_1 C46_1 141.8(5)
C27_1 C28_1 C47_1 C46_1 0.0(6)
C46_1 C47_1 C48_1 C31_1 -138.1(6)
C28_1 C47_1 C48_1 C31_1 0.7(10)
C46_1 C47_1 C48_1 C49_1 -1.1(11)
C28_1 C47_1 C48_1 C49_1 137.8(9)
C30_1 C31_1 C48_1 C47_1 -1.2(10)
C32_1 C31_1 C48_1 C47_1 142.3(8)
C30_1 C31_1 C48_1 C49_1 -143.7(7)
C32_1 C31_1 C48_1 C49_1 -0.2(10)
C47_1 C48_1 C49_1 C59_1 0.7(16)
C31_1 C48_1 C49_1 C59_1 142.4(10)
C47_1 C48_1 C49_1 C50_1 -143.5(10)
C31_1 C48_1 C49_1 C50_1 -1.8(13)
C59_1 C49_1 C50_1 C51_1 -0.5(17)
C48_1 C49_1 C50_1 C51_1 141.2(10)
C59_1 C49_1 C50_1 C32_1 -138.7(13)
C48_1 C49_1 C50_1 C32_1 3.0(15)
C33_1 C32_1 C50_1 C49_1 139.0(13)
C31_1 C32_1 C50_1 C49_1 -2.9(13)
C33_1 C32_1 C50_1 C51_1 -1.2(18)
C31_1 C32_1 C50_1 C51_1 -143.1(12)
C49_1 C50_1 C51_1 C52_1 -0.3(16)
C32_1 C50_1 C51_1 C52_1 135.2(13)
C49_1 C50_1 C51_1 C35_1 -134.6(12)
C32_1 C50_1 C51_1 C35_1 0.8(18)
C34_1 C35_1 C51_1 C52_1 -138.2(8)
C36_1 C35_1 C51_1 C52_1 6.3(10)
C34_1 C35_1 C51_1 C50_1 -1.0(16)
C36_1 C35_1 C51_1 C50_1 143.5(11)
C50_1 C51_1 C52_1 C60_1 2(2)
C35_1 C51_1 C52_1 C60_1 139.6(13)
C50_1 C51_1 C52_1 C53_1 -147.1(11)
C35_1 C51_1 C52_1 C53_1 -9.0(14)
C37_1 C36_1 C53_1 C54_1 4.3(16)
C35_1 C36_1 C53_1 C54_1 -139.0(11)
C37_1 C36_1 C53_1 C52_1 138.8(9)
C35_1 C36_1 C53_1 C52_1 -4.5(12)
C51_1 C52_1 C53_1 C54_1 145.1(13)
C60_1 C52_1 C53_1 C54_1 -5(2)
C51_1 C52_1 C53_1 C36_1 8.4(14)
C60_1 C52_1 C53_1 C36_1 -141.7(13)
C36_1 C53_1 C54_1 C39_1 -4.5(16)
C52_1 C53_1 C54_1 C39_1 -134.5(12)
C36_1 C53_1 C54_1 C55_1 135.2(9)
C52_1 C53_1 C54_1 C55_1 5.1(19)
C38_1 C39_1 C54_1 C53_1 2.4(10)
C40_1 C39_1 C54_1 C53_1 144.7(9)
C38_1 C39_1 C54_1 C55_1 -142.8(5)
C40_1 C39_1 C54_1 C55_1 -0.6(5)
C42_1 C41_1 C55_1 C56_1 -1.0(8)
C40_1 C41_1 C55_1 C56_1 -142.1(6)
C42_1 C41_1 C55_1 C54_1 140.9(5)
C40_1 C41_1 C55_1 C54_1 -0.1(5)
C53_1 C54_1 C55_1 C56_1 -1.8(12)
C39_1 C54_1 C55_1 C56_1 142.1(7)
C53_1 C54_1 C55_1 C41_1 -143.4(10)
C39_1 C54_1 C55_1 C41_1 0.4(5)
C41_1 C55_1 C56_1 C57_1 -0.1(11)
C54_1 C55_1 C56_1 C57_1 -137.8(7)
C41_1 C55_1 C56_1 C60_1 135.7(8)
C54_1 C55_1 C56_1 C60_1 -2.0(12)
C44_1 C43_1 C57_1 C56_1 138.4(7)
C42_1 C43_1 C57_1 C56_1 -0.4(9)
C44_1 C43_1 C57_1 C58_1 0.5(8)
C42_1 C43_1 C57_1 C58_1 -138.2(6)
C55_1 C56_1 C57_1 C43_1 0.8(12)
C60_1 C56_1 C57_1 C43_1 -140.3(7)
C55_1 C56_1 C57_1 C58_1 142.7(9)
C60_1 C56_1 C57_1 C58_1 1.6(10)
C47_1 C46_1 C58_1 C59_1 3.3(13)
C45_1 C46_1 C58_1 C59_1 -134.7(10)
C47_1 C46_1 C58_1 C57_1 138.9(7)
C45_1 C46_1 C58_1 C57_1 0.9(11)
C43_1 C57_1 C58_1 C46_1 -0.9(11)
C56_1 C57_1 C58_1 C46_1 -143.9(8)
C43_1 C57_1 C58_1 C59_1 141.7(7)
C56_1 C57_1 C58_1 C59_1 -1.4(10)
C50_1 C49_1 C59_1 C58_1 141.3(12)
C48_1 C49_1 C59_1 C58_1 1.6(17)
C50_1 C49_1 C59_1 C60_1 0.0(18)
C48_1 C49_1 C59_1 C60_1 -139.7(10)
C46_1 C58_1 C59_1 C49_1 -3.8(17)
C57_1 C58_1 C59_1 C49_1 -143.8(11)
C46_1 C58_1 C59_1 C60_1 140.6(10)
C57_1 C58_1 C59_1 C60_1 0.6(11)
C51_1 C52_1 C60_1 C56_1 -143.5(13)
C53_1 C52_1 C60_1 C56_1 1(2)
C51_1 C52_1 C60_1 C59_1 -2(2)
C53_1 C52_1 C60_1 C59_1 142.9(14)
C55_1 C56_1 C60_1 C52_1 2.0(16)
C57_1 C56_1 C60_1 C52_1 142.9(10)
C55_1 C56_1 C60_1 C59_1 -142.1(9)
C57_1 C56_1 C60_1 C59_1 -1.3(11)
C49_1 C59_1 C60_1 C52_1 1.2(16)
C58_1 C59_1 C60_1 C52_1 -144.5(11)
C49_1 C59_1 C60_1 C56_1 146.2(11)
C58_1 C59_1 C60_1 C56_1 0.4(13)
C5_2 C1_2 C2_2 C12_2 136(2)
C9_2 C1_2 C2_2 C12_2 15(3)
Ru2 C1_2 C2_2 C12_2 -101(2)
C5_2 C1_2 C2_2 C3_2 -15(3)
C9_2 C1_2 C2_2 C3_2 -136(2)
Ru2 C1_2 C2_2 C3_2 107.7(16)
C12_2 C2_2 C3_2 C4_2 -140(2)
C1_2 C2_2 C3_2 C4_2 10(2)
C12_2 C2_2 C3_2 C15_2 4(3)
C1_2 C2_2 C3_2 C15_2 154.0(15)
C2_2 C3_2 C4_2 C5_2 -1(3)
C15_2 C3_2 C4_2 C5_2 -143.1(19)
C2_2 C3_2 C4_2 C18_2 143(2)
C15_2 C3_2 C4_2 C18_2 1(3)
C3_2 C4_2 C5_2 C1_2 -12(3)
C18_2 C4_2 C5_2 C1_2 -158(2)
C3_2 C4_2 C5_2 C6_2 141(2)
C18_2 C4_2 C5_2 C6_2 -6(4)
C9_2 C1_2 C5_2 C4_2 130(3)
C2_2 C1_2 C5_2 C4_2 16(3)
Ru2 C1_2 C5_2 C4_2 -91(3)
C9_2 C1_2 C5_2 C6_2 -25(4)
C2_2 C1_2 C5_2 C6_2 -138(2)
Ru2 C1_2 C5_2 C6_2 115(2)
C4_2 C5_2 C6_2 C20_2 7(4)
C1_2 C5_2 C6_2 C20_2 159(2)
C4_2 C5_2 C6_2 C7_2 -151(3)
C1_2 C5_2 C6_2 C7_2 1(4)
C20_2 C6_2 C7_2 C8_2 -122(3)
C5_2 C6_2 C7_2 C8_2 29(4)
C20_2 C6_2 C7_2 C22_2 -8(3)
C5_2 C6_2 C7_2 C22_2 144(2)
C20_2 C6_2 C7_2 Ru1 93(3)
C5_2 C6_2 C7_2 Ru1 -116(2)
C6_2 C7_2 C8_2 C9_2 -36(6)
C22_2 C7_2 C8_2 C9_2 -135(4)
Ru1 C7_2 C8_2 C9_2 106(4)
C6_2 C7_2 C8_2 C25_2 122(3)
C22_2 C7_2 C8_2 C25_2 23(5)
Ru1 C7_2 C8_2 C25_2 -96(4)
C7_2 C8_2 C9_2 C1_2 12(6)
C25_2 C8_2 C9_2 C1_2 -150(3)
C7_2 C8_2 C9_2 C10_2 159(4)
C25_2 C8_2 C9_2 C10_2 -2(4)
C5_2 C1_2 C9_2 C8_2 23(5)
C2_2 C1_2 C9_2 C8_2 131(3)
Ru2 C1_2 C9_2 C8_2 -120(3)
C5_2 C1_2 C9_2 C10_2 -122(3)
C2_2 C1_2 C9_2 C10_2 -14(4)
Ru2 C1_2 C9_2 C10_2 95(3)
C8_2 C9_2 C10_2 C11_2 -139(2)
C1_2 C9_2 C10_2 C11_2 8(4)
C8_2 C9_2 C10_2 C26_2 7(3)
C1_2 C9_2 C10_2 C26_2 153(3)
C26_2 C10_2 C11_2 C12_2 -138.4(11)
C9_2 C10_2 C11_2 C12_2 2(3)
C26_2 C10_2 C11_2 C29_2 -2.9(18)
C9_2 C10_2 C11_2 C29_2 137(2)
C3_2 C2_2 C12_2 C11_2 136.2(19)
C1_2 C2_2 C12_2 C11_2 -9(3)
C3_2 C2_2 C12_2 C13_2 -3(3)
C1_2 C2_2 C12_2 C13_2 -147.6(18)
C10_2 C11_2 C12_2 C2_2 -0.9(18)
C29_2 C11_2 C12_2 C2_2 -141.3(14)
C10_2 C11_2 C12_2 C13_2 141.4(11)
C29_2 C11_2 C12_2 C13_2 0.9(10)
C2_2 C12_2 C13_2 C30_2 143.2(16)
C11_2 C12_2 C13_2 C30_2 -1.2(11)
C2_2 C12_2 C13_2 C14_2 -0.7(19)
C11_2 C12_2 C13_2 C14_2 -145.1(9)
C30_2 C13_2 C14_2 C15_2 -135.4(11)
C12_2 C13_2 C14_2 C15_2 3.0(15)
C30_2 C13_2 C14_2 C33_2 0.4(16)
C12_2 C13_2 C14_2 C33_2 138.7(10)
C4_2 C3_2 C15_2 C14_2 138.8(16)
C2_2 C3_2 C15_2 C14_2 -1.1(18)
C4_2 C3_2 C15_2 C16_2 0.1(18)
C2_2 C3_2 C15_2 C16_2 -139.8(16)
C13_2 C14_2 C15_2 C3_2 -2.1(15)
C33_2 C14_2 C15_2 C3_2 -141.6(9)
C13_2 C14_2 C15_2 C16_2 140.3(10)
C33_2 C14_2 C15_2 C16_2 0.8(11)
C3_2 C15_2 C16_2 C17_2 -0.7(15)
C14_2 C15_2 C16_2 C17_2 -143.5(11)
C3_2 C15_2 C16_2 C34_2 141.5(9)
C14_2 C15_2 C16_2 C34_2 -1.3(11)
C34_2 C16_2 C17_2 C37_2 0.0(17)
C15_2 C16_2 C17_2 C37_2 138.2(11)
C34_2 C16_2 C17_2 C18_2 -137.7(12)
C15_2 C16_2 C17_2 C18_2 0.5(18)
C5_2 C4_2 C18_2 C19_2 4(3)
C3_2 C4_2 C18_2 C19_2 -138.0(18)
C5_2 C4_2 C18_2 C17_2 141(2)
C3_2 C4_2 C18_2 C17_2 -1(3)
C16_2 C17_2 C18_2 C19_2 141.1(12)
C37_2 C17_2 C18_2 C19_2 -2.1(12)
C16_2 C17_2 C18_2 C4_2 0.2(19)
C37_2 C17_2 C18_2 C4_2 -143.0(14)
C4_2 C18_2 C19_2 C20_2 -4.4(19)
C17_2 C18_2 C19_2 C20_2 -143.2(13)
C4_2 C18_2 C19_2 C38_2 139.7(14)
C17_2 C18_2 C19_2 C38_2 0.9(12)
C18_2 C19_2 C20_2 C6_2 8(3)
C38_2 C19_2 C20_2 C6_2 -127(2)
C18_2 C19_2 C20_2 C21_2 141.6(12)
C38_2 C19_2 C20_2 C21_2 6(2)
C5_2 C6_2 C20_2 C19_2 -9(4)
C7_2 C6_2 C20_2 C19_2 144(3)
C5_2 C6_2 C20_2 C21_2 -151.6(19)
C7_2 C6_2 C20_2 C21_2 2(3)
C19_2 C20_2 C21_2 C22_2 -143.3(17)
C6_2 C20_2 C21_2 C22_2 7.2(17)
C19_2 C20_2 C21_2 C40_2 -3.4(19)
C6_2 C20_2 C21_2 C40_2 147.0(14)
C40_2 C21_2 C22_2 C23_2 1.8(19)
C20_2 C21_2 C22_2 C23_2 137.1(13)
C40_2 C21_2 C22_2 C7_2 -148.5(17)
C20_2 C21_2 C22_2 C7_2 -13(2)
C8_2 C7_2 C22_2 C21_2 126(3)
C6_2 C7_2 C22_2 C21_2 11(2)
Ru1 C7_2 C22_2 C21_2 -102.8(18)
C8_2 C7_2 C22_2 C23_2 -26(4)
C6_2 C7_2 C22_2 C23_2 -141.1(17)
Ru1 C7_2 C22_2 C23_2 104.7(16)
C21_2 C22_2 C23_2 C42_2 -2.5(19)
C7_2 C22_2 C23_2 C42_2 147.6(18)
C21_2 C22_2 C23_2 C24_2 -138.0(12)
C7_2 C22_2 C23_2 C24_2 12(2)
C22_2 C23_2 C24_2 C25_2 5.6(19)
C42_2 C23_2 C24_2 C25_2 -134.1(14)
C22_2 C23_2 C24_2 C44_2 140.9(11)
C42_2 C23_2 C24_2 C44_2 1.1(9)
C44_2 C24_2 C25_2 C26_2 13(4)
C23_2 C24_2 C25_2 C26_2 144(3)
C44_2 C24_2 C25_2 C8_2 -142.6(18)
C23_2 C24_2 C25_2 C8_2 -11(3)
C7_2 C8_2 C25_2 C24_2 -5(5)
C9_2 C8_2 C25_2 C24_2 156(3)
C7_2 C8_2 C25_2 C26_2 -166(3)
C9_2 C8_2 C25_2 C26_2 -4(3)
C11_2 C10_2 C26_2 C27_2 2.9(18)
C9_2 C10_2 C26_2 C27_2 -143.6(18)
C11_2 C10_2 C26_2 C25_2 137.3(19)
C9_2 C10_2 C26_2 C25_2 -9(2)
C24_2 C25_2 C26_2 C27_2 -12(4)
C8_2 C25_2 C26_2 C27_2 146.0(17)
C24_2 C25_2 C26_2 C10_2 -149(3)
C8_2 C25_2 C26_2 C10_2 8(3)
C10_2 C26_2 C27_2 C28_2 -2.0(14)
C25_2 C26_2 C27_2 C28_2 -134.4(18)
C10_2 C26_2 C27_2 C45_2 136.7(12)
C25_2 C26_2 C27_2 C45_2 4.4(19)
C26_2 C27_2 C28_2 C29_2 1.5(15)
C45_2 C27_2 C28_2 C29_2 -142.2(11)
C26_2 C27_2 C28_2 C47_2 142.2(9)
C45_2 C27_2 C28_2 C47_2 -1.4(12)
C27_2 C28_2 C29_2 C30_2 135.9(11)
C47_2 C28_2 C29_2 C30_2 -1.3(16)
C27_2 C28_2 C29_2 C11_2 -1.5(15)
C47_2 C28_2 C29_2 C11_2 -138.7(10)
C10_2 C11_2 C29_2 C28_2 2.3(15)
C12_2 C11_2 C29_2 C28_2 143.1(10)
C10_2 C11_2 C29_2 C30_2 -141.1(11)
C12_2 C11_2 C29_2 C30_2 -0.3(9)
C14_2 C13_2 C30_2 C31_2 -0.7(15)
C12_2 C13_2 C30_2 C31_2 -142.0(9)
C14_2 C13_2 C30_2 C29_2 142.4(10)
C12_2 C13_2 C30_2 C29_2 1.1(11)
C28_2 C29_2 C30_2 C31_2 2.5(15)
C11_2 C29_2 C30_2 C31_2 144.0(9)
C28_2 C29_2 C30_2 C13_2 -142.0(11)
C11_2 C29_2 C30_2 C13_2 -0.5(11)
C13_2 C30_2 C31_2 C48_2 134.9(19)
C29_2 C30_2 C31_2 C48_2 -5(2)
C13_2 C30_2 C31_2 C32_2 0.0(18)
C29_2 C30_2 C31_2 C32_2 -140.4(16)
C30_2 C31_2 C32_2 C33_2 1(3)
C48_2 C31_2 C32_2 C33_2 -140(2)
C30_2 C31_2 C32_2 C50_2 149.8(15)
C48_2 C31_2 C32_2 C50_2 8(2)
C50_2 C32_2 C33_2 C34_2 -4(3)
C31_2 C32_2 C33_2 C34_2 136.3(18)
C50_2 C32_2 C33_2 C14_2 -142(2)
C31_2 C32_2 C33_2 C14_2 -1(3)
C15_2 C14_2 C33_2 C32_2 142.4(16)
C13_2 C14_2 C33_2 C32_2 1(2)
C15_2 C14_2 C33_2 C34_2 0.0(11)
C13_2 C14_2 C33_2 C34_2 -141.8(10)
C17_2 C16_2 C34_2 C35_2 1(2)
C15_2 C16_2 C34_2 C35_2 -141.7(15)
C17_2 C16_2 C34_2 C33_2 143.6(11)
C15_2 C16_2 C34_2 C33_2 1.3(12)
C32_2 C33_2 C34_2 C35_2 3(2)
C14_2 C33_2 C34_2 C35_2 145.4(12)
C32_2 C33_2 C34_2 C16_2 -143.0(15)
C14_2 C33_2 C34_2 C16_2 -0.8(11)
C16_2 C34_2 C35_2 C51_2 139.2(17)
C33_2 C34_2 C35_2 C51_2 -1(2)
C16_2 C34_2 C35_2 C36_2 -2(2)
C33_2 C34_2 C35_2 C36_2 -141.6(13)
C34_2 C35_2 C36_2 C53_2 142.4(17)
C51_2 C35_2 C36_2 C53_2 -4.5(19)
C34_2 C35_2 C36_2 C37_2 2(2)
C51_2 C35_2 C36_2 C37_2 -144.8(14)
C53_2 C36_2 C37_2 C38_2 -1.5(17)
C35_2 C36_2 C37_2 C38_2 135.5(13)
C53_2 C36_2 C37_2 C17_2 -138.6(14)
C35_2 C36_2 C37_2 C17_2 -1.5(15)
C16_2 C17_2 C37_2 C38_2 -141.1(12)
C18_2 C17_2 C37_2 C38_2 2.5(13)
C16_2 C17_2 C37_2 C36_2 0.6(16)
C18_2 C17_2 C37_2 C36_2 144.2(10)
C36_2 C37_2 C38_2 C39_2 2.9(16)
C17_2 C37_2 C38_2 C39_2 143.8(12)
C36_2 C37_2 C38_2 C19_2 -143.0(10)
C17_2 C37_2 C38_2 C19_2 -2.0(14)
C20_2 C19_2 C38_2 C39_2 -6(2)
C18_2 C19_2 C38_2 C39_2 -144.6(12)
C20_2 C19_2 C38_2 C37_2 139.3(16)
C18_2 C19_2 C38_2 C37_2 0.7(12)
C37_2 C38_2 C39_2 C54_2 -3.4(18)
C19_2 C38_2 C39_2 C54_2 138.7(13)
C37_2 C38_2 C39_2 C40_2 -140.1(11)
C19_2 C38_2 C39_2 C40_2 2.0(18)
C22_2 C21_2 C40_2 C41_2 -0.2(16)
C20_2 C21_2 C40_2 C41_2 -137.1(11)
C22_2 C21_2 C40_2 C39_2 136.9(12)
C20_2 C21_2 C40_2 C39_2 0.0(13)
C38_2 C39_2 C40_2 C41_2 142.5(12)
C54_2 C39_2 C40_2 C41_2 -0.2(12)
C38_2 C39_2 C40_2 C21_2 0.2(16)
C54_2 C39_2 C40_2 C21_2 -142.4(9)
C21_2 C40_2 C41_2 C42_2 -0.6(16)
C39_2 C40_2 C41_2 C42_2 -143.3(11)
C21_2 C40_2 C41_2 C55_2 142.4(10)
C39_2 C40_2 C41_2 C55_2 -0.2(13)
C40_2 C41_2 C42_2 C43_2 138.9(11)
C55_2 C41_2 C42_2 C43_2 -3.0(15)
C40_2 C41_2 C42_2 C23_2 -0.1(16)
C55_2 C41_2 C42_2 C23_2 -142.0(10)
C22_2 C23_2 C42_2 C43_2 -142.4(11)
C24_2 C23_2 C42_2 C43_2 -1.1(10)
C22_2 C23_2 C42_2 C41_2 1.5(15)
C24_2 C23_2 C42_2 C41_2 142.9(10)
C41_2 C42_2 C43_2 C57_2 1.8(15)
C23_2 C42_2 C43_2 C57_2 144.4(9)
C41_2 C42_2 C43_2 C44_2 -141.9(10)
C23_2 C42_2 C43_2 C44_2 0.7(11)
C25_2 C24_2 C44_2 C45_2 -7(2)
C23_2 C24_2 C44_2 C45_2 -143.3(10)
C25_2 C24_2 C44_2 C43_2 136(2)
C23_2 C24_2 C44_2 C43_2 -0.7(9)
C57_2 C43_2 C44_2 C45_2 -1.8(13)
C42_2 C43_2 C44_2 C45_2 142.8(10)
C57_2 C43_2 C44_2 C24_2 -144.5(9)
C42_2 C43_2 C44_2 C24_2 0.1(10)
C24_2 C44_2 C45_2 C46_2 136.3(11)
C43_2 C44_2 C45_2 C46_2 -1.6(15)
C24_2 C44_2 C45_2 C27_2 0.9(15)
C43_2 C44_2 C45_2 C27_2 -137.0(10)
C26_2 C27_2 C45_2 C44_2 0.1(15)
C28_2 C27_2 C45_2 C44_2 143.0(10)
C26_2 C27_2 C45_2 C46_2 -141.6(9)
C28_2 C27_2 C45_2 C46_2 1.3(12)
C44_2 C45_2 C46_2 C58_2 4.6(16)
C27_2 C45_2 C46_2 C58_2 144.4(11)
C44_2 C45_2 C46_2 C47_2 -140.5(11)
C27_2 C45_2 C46_2 C47_2 -0.7(11)
C58_2 C46_2 C47_2 C48_2 -3.8(19)
C45_2 C46_2 C47_2 C48_2 140.3(16)
C58_2 C46_2 C47_2 C28_2 -144.2(11)
C45_2 C46_2 C47_2 C28_2 -0.1(11)
C29_2 C28_2 C47_2 C48_2 3(2)
C27_2 C28_2 C47_2 C48_2 -138.8(18)
C29_2 C28_2 C47_2 C46_2 142.7(10)
C27_2 C28_2 C47_2 C46_2 1.0(11)
C30_2 C31_2 C48_2 C49_2 -150(2)
C32_2 C31_2 C48_2 C49_2 -10(3)
C30_2 C31_2 C48_2 C47_2 7(3)
C32_2 C31_2 C48_2 C47_2 147(2)
C46_2 C47_2 C48_2 C49_2 14(3)
C28_2 C47_2 C48_2 C49_2 150(2)
C46_2 C47_2 C48_2 C31_2 -141(2)
C28_2 C47_2 C48_2 C31_2 -6(3)
C31_2 C48_2 C49_2 C50_2 7(4)
C47_2 C48_2 C49_2 C50_2 -149(3)
C31_2 C48_2 C49_2 C59_2 132(3)
C47_2 C48_2 C49_2 C59_2 -25(4)
C48_2 C49_2 C50_2 C51_2 130(3)
C59_2 C49_2 C50_2 C51_2 2(4)
C48_2 C49_2 C50_2 C32_2 -1(4)
C59_2 C49_2 C50_2 C32_2 -130(3)
C33_2 C32_2 C50_2 C51_2 2(4)
C31_2 C32_2 C50_2 C51_2 -144(2)
C33_2 C32_2 C50_2 C49_2 141(3)
C31_2 C32_2 C50_2 C49_2 -5(3)
C49_2 C50_2 C51_2 C52_2 0(4)
C32_2 C50_2 C51_2 C52_2 132(3)
C49_2 C50_2 C51_2 C35_2 -132(3)
C32_2 C50_2 C51_2 C35_2 0(3)
C34_2 C35_2 C51_2 C50_2 -1(3)
C36_2 C35_2 C51_2 C50_2 144(2)
C34_2 C35_2 C51_2 C52_2 -141.2(18)
C36_2 C35_2 C51_2 C52_2 4(2)
C50_2 C51_2 C52_2 C60_2 -4(3)
C35_2 C51_2 C52_2 C60_2 136(2)
C50_2 C51_2 C52_2 C53_2 -142(2)
C35_2 C51_2 C52_2 C53_2 -2(2)
C37_2 C36_2 C53_2 C54_2 1(2)
C35_2 C36_2 C53_2 C54_2 -138.8(17)
C37_2 C36_2 C53_2 C52_2 142.7(14)
C35_2 C36_2 C53_2 C52_2 3.2(19)
C60_2 C52_2 C53_2 C54_2 5(3)
C51_2 C52_2 C53_2 C54_2 142.9(18)
C60_2 C52_2 C53_2 C36_2 -139(2)
C51_2 C52_2 C53_2 C36_2 -1(2)
C36_2 C53_2 C54_2 C39_2 -1(2)
C52_2 C53_2 C54_2 C39_2 -139.2(16)
C36_2 C53_2 C54_2 C55_2 137.7(15)
C52_2 C53_2 C54_2 C55_2 0(2)
C38_2 C39_2 C54_2 C53_2 2.5(18)
C40_2 C39_2 C54_2 C53_2 143.6(13)
C38_2 C39_2 C54_2 C55_2 -140.6(12)
C40_2 C39_2 C54_2 C55_2 0.5(11)
C40_2 C41_2 C55_2 C56_2 -130.1(19)
C42_2 C41_2 C55_2 C56_2 14(2)
C40_2 C41_2 C55_2 C54_2 0.5(12)
C42_2 C41_2 C55_2 C54_2 144.7(10)
C53_2 C54_2 C55_2 C56_2 0.6(19)
C39_2 C54_2 C55_2 C56_2 142.2(15)
C53_2 C54_2 C55_2 C41_2 -142.2(13)
C39_2 C54_2 C55_2 C41_2 -0.6(11)
C41_2 C55_2 C56_2 C60_2 120(5)
C54_2 C55_2 C56_2 C60_2 -9(5)
C41_2 C55_2 C56_2 C57_2 -18(3)
C54_2 C55_2 C56_2 C57_2 -147.3(11)
C42_2 C43_2 C57_2 C58_2 -138.7(12)
C44_2 C43_2 C57_2 C58_2 2.0(15)
C42_2 C43_2 C57_2 C56_2 -8.4(17)
C44_2 C43_2 C57_2 C56_2 132.4(13)
C60_2 C56_2 C57_2 C43_2 -137(3)
C55_2 C56_2 C57_2 C43_2 15(2)
C60_2 C56_2 C57_2 C58_2 2(3)
C55_2 C56_2 C57_2 C58_2 153.9(15)
C47_2 C46_2 C58_2 C59_2 6(2)
C45_2 C46_2 C58_2 C59_2 -134.7(18)
C47_2 C46_2 C58_2 C57_2 136.9(12)
C45_2 C46_2 C58_2 C57_2 -4.2(18)
C43_2 C57_2 C58_2 C46_2 1.0(19)
C56_2 C57_2 C58_2 C46_2 -138.7(16)
C43_2 C57_2 C58_2 C59_2 138.7(17)
C56_2 C57_2 C58_2 C59_2 -1(2)
C46_2 C58_2 C59_2 C60_2 137(3)
C57_2 C58_2 C59_2 C60_2 0(3)
C46_2 C58_2 C59_2 C49_2 -16(3)
C57_2 C58_2 C59_2 C49_2 -153(2)
C48_2 C49_2 C59_2 C60_2 -123(3)
C50_2 C49_2 C59_2 C60_2 0(5)
C48_2 C49_2 C59_2 C58_2 25(4)
C50_2 C49_2 C59_2 C58_2 147(3)
C55_2 C56_2 C60_2 C59_2 -139(4)
C57_2 C56_2 C60_2 C59_2 -2(4)
C55_2 C56_2 C60_2 C52_2 15(7)
C57_2 C56_2 C60_2 C52_2 152(3)
C58_2 C59_2 C60_2 C56_2 1(5)
C49_2 C59_2 C60_2 C56_2 150(4)
C58_2 C59_2 C60_2 C52_2 -152(2)
C49_2 C59_2 C60_2 C52_2 -4(5)
C53_2 C52_2 C60_2 C56_2 -11(4)
C51_2 C52_2 C60_2 C56_2 -148(3)
C53_2 C52_2 C60_2 C59_2 143(2)
C51_2 C52_2 C60_2 C59_2 5(3)
C69 C65 C66 C67 0.8(3)
Ru2 C65 C66 C67 63.8(2)
C69 C65 C66 Ru2 -63.0(2)
C65 C66 C67 C68 -1.1(3)
Ru2 C66 C67 C68 62.4(2)
C65 C66 C67 Ru2 -63.5(2)
C66 C67 C68 C69 1.0(3)
Ru2 C67 C68 C69 63.22(19)
C66 C67 C68 Ru2 -62.2(2)
C66 C65 C69 C68 -0.2(3)
Ru2 C65 C69 C68 -62.5(2)
C66 C65 C69 Ru2 62.3(2)
C67 C68 C69 C65 -0.5(3)
Ru2 C68 C69 C65 62.7(2)
C67 C68 C69 Ru2 -63.21(19)
C74 C70 C71 C72 0.0(4)
Ru1 C70 C71 C72 63.1(2)
C74 C70 C71 Ru1 -63.1(2)
C70 C71 C72 C73 -0.7(4)
Ru1 C71 C72 C73 62.8(2)
C70 C71 C72 Ru1 -63.4(2)
C71 C72 C73 C74 1.0(4)
Ru1 C72 C73 C74 64.0(2)
C71 C72 C73 Ru1 -63.0(2)
C71 C70 C74 C73 0.6(4)
Ru1 C70 C74 C73 -62.0(2)
C71 C70 C74 Ru1 62.6(2)
C72 C73 C74 C70 -1.0(4)
Ru1 C73 C74 C70 62.5(2)
C72 C73 C74 Ru1 -63.5(2)
